data_1508413
loop_
_publ_author_name
'Hua, He'
'Chauntae, Tyson'
'Svilen, Bobev'

_publ_section_title
;
 New Compounds with [As7]3- Clusters: Synthesis and Crystal Structures of
 the Zintl Phases Cs2NaAs7, Cs4ZnAs14 and Cs4CdAs14
;
_journal_issue 3
_journal_name_full Crystals
_journal_page_first 87
_journal_page_last 98
_journal_paper_doi 10.3390/cryst1030087
_journal_volume 1
_journal_year 2012
_chemical_formula_moiety 'As14 Zn 4(Cs)'
_chemical_formula_sum 'As14 Cs4 Zn'
_chemical_formula_weight 1645.89
_chemical_name_systematic
; 
 ? 
;
_space_group_IT_number 14
_symmetry_cell_setting monoclinic
_symmetry_space_group_name_Hall '-P 2ybc'
_symmetry_space_group_name_H-M 'P 1 21/c 1'
_atom_sites_solution_primary direct
_atom_sites_solution_secondary difmap
_audit_creation_method SHELXL-97
_cell_angle_alpha 90.00
_cell_angle_beta 128.0920(10)
_cell_angle_gamma 90.00
_cell_formula_units_Z 16
_cell_length_a 29.067(2)
_cell_length_b 10.4714(8)
_cell_length_c 43.039(3)
_cell_measurement_reflns_used 18239
_cell_measurement_temperature 200(2)
_cell_measurement_theta_max 25.04
_cell_measurement_theta_min 0.89
_cell_volume 10309.9(13)
_computing_cell_refinement 'Bruker SMART'
_computing_data_collection 'Bruker SMART'
_computing_data_reduction 'Bruker SAINT'
_computing_molecular_graphics 'Bruker SHELXTL'
_computing_publication_material 'Bruker SHELXTL'
_computing_structure_refinement 'SHELXL-97 (Sheldrick, 1997)'
_computing_structure_solution 'SHELXS-97 (Sheldrick, 1990)'
_diffrn_ambient_temperature 200(2)
_diffrn_measured_fraction_theta_full 0.999
_diffrn_measured_fraction_theta_max 0.999
_diffrn_measurement_device_type 'CCD area detector'
_diffrn_measurement_method 'phi and omega scans'
_diffrn_radiation_monochromator graphite
_diffrn_radiation_source 'fine-focus sealed tube'
_diffrn_radiation_type MoK\a
_diffrn_radiation_wavelength 0.71073
_diffrn_reflns_av_R_equivalents 0.1054
_diffrn_reflns_av_sigmaI/netI 0.0879
_diffrn_reflns_limit_h_max 34
_diffrn_reflns_limit_h_min -34
_diffrn_reflns_limit_k_max 12
_diffrn_reflns_limit_k_min -12
_diffrn_reflns_limit_l_max 51
_diffrn_reflns_limit_l_min -51
_diffrn_reflns_number 86646
_diffrn_reflns_theta_full 25.04
_diffrn_reflns_theta_max 25.04
_diffrn_reflns_theta_min 0.89
_exptl_absorpt_coefficient_mu 24.343
_exptl_absorpt_correction_T_max 0.615
_exptl_absorpt_correction_T_min 0.241
_exptl_absorpt_correction_type multi-scan
_exptl_absorpt_process_details
;
SADABS (Sheldrick, 2003)
;
_exptl_crystal_colour red
_exptl_crystal_density_diffrn 4.241
_exptl_crystal_density_method 'not measured'
_exptl_crystal_description bar
_exptl_crystal_F_000 11392
_exptl_crystal_size_max 0.07
_exptl_crystal_size_mid 0.05
_exptl_crystal_size_min 0.02
_refine_diff_density_max 1.260
_refine_diff_density_min -1.463
_refine_diff_density_rms 0.279
_refine_ls_extinction_method none
_refine_ls_goodness_of_fit_ref 0.979
_refine_ls_matrix_type full
_refine_ls_number_parameters 685
_refine_ls_number_reflns 18239
_refine_ls_number_restraints 0
_refine_ls_restrained_S_all 0.979
_refine_ls_R_factor_all 0.0912
_refine_ls_R_factor_gt 0.0436
_refine_ls_shift/su_max 0.002
_refine_ls_shift/su_mean 0.000
_refine_ls_structure_factor_coef Fsqd
_refine_ls_weighting_details 'calc w=1/[\s^2^(Fo^2^)+(0.0000P)^2^+17.2682P] where P=(Fo^2^+2Fc^2^)/3'
_refine_ls_weighting_scheme calc
_refine_ls_wR_factor_gt 0.0737
_refine_ls_wR_factor_ref 0.0893
_reflns_number_gt 11485
_reflns_number_total 18239
_reflns_threshold_expression >2sigma(I)
_cod_data_source_file Cs4ZnAs14_P21_c_crystals-01-00087-s001_DC158.cif
_cod_data_source_block Cs4ZnAs14_chateigner_1508413
_cod_depositor_comments 'mistake in journal volume'
_cod_original_cell_volume 10309.9(14)
_cod_original_sg_symbol_H-M 'P 21/c'
_cod_database_code 1508413

loop_
_symmetry_equiv_pos_as_xyz
'x, y, z'
'-x, y+1/2, -z+1/2'
'-x, -y, -z'
'x, -y-1/2, z-1/2'

loop_
_atom_site_label
_atom_site_type_symbol
_atom_site_fract_x
_atom_site_fract_y
_atom_site_fract_z
_atom_site_U_iso_or_equiv
_atom_site_adp_type
_atom_site_occupancy
_atom_site_symmetry_multiplicity
_atom_site_calc_flag
Cs1 Cs 0.01110(4) 0.65936(9) 0.06376(3) 0.0320(2) Uani 1 1 d
Cs2 Cs 0.06871(4) 0.07330(9) 0.21227(3) 0.0357(2) Uani 1 1 d
Cs3 Cs 0.07564(4) 0.56521(8) 0.19386(3) 0.0287(2) Uani 1 1 d
Cs4 Cs 0.12145(4) 0.52969(9) 0.52723(3) 0.0336(2) Uani 1 1 d
Cs5 Cs 0.12198(4) 0.46161(9) 0.32217(3) 0.0304(2) Uani 1 1 d
Cs6 Cs 0.18137(4) 0.48803(9) 0.06887(3) 0.0315(2) Uani 1 1 d
Cs7 Cs 0.23327(4) 0.33676(8) 0.21069(3) 0.0279(2) Uani 1 1 d
Cs8 Cs 0.30804(4) 0.23224(9) 0.04795(3) 0.0307(2) Uani 1 1 d
Cs9 Cs 0.37601(4) 0.46382(9) 0.47385(3) 0.0341(2) Uani 1 1 d
Cs10 Cs 0.41810(4) 0.06293(9) 0.30028(3) 0.0330(2) Uani 1 1 d
Cs11 Cs 0.48256(4) 0.16450(9) 0.43734(3) 0.0322(2) Uani 1 1 d
Cs12 Cs 0.55584(4) 0.08575(9) 0.20578(3) 0.0361(2) Uani 1 1 d
Cs13 Cs 0.61617(4) 0.44683(9) 0.31687(3) 0.0306(2) Uani 1 1 d
Cs14 Cs 0.68020(4) 0.47757(9) 0.06912(3) 0.0342(2) Uani 1 1 d
Cs15 Cs 0.74284(4) 0.35522(8) 0.21085(3) 0.0295(2) Uani 1 1 d
Cs16 Cs 0.80416(4) 0.23234(8) 0.03301(3) 0.0302(2) Uani 1 1 d
Zn1 Zn 0.13663(6) 0.08279(15) 0.12251(5) 0.0256(4) Uani 1 1 d
Zn2 Zn 0.14571(7) 0.03653(17) 0.38376(5) 0.0350(4) Uani 1 1 d
Zn3 Zn 0.38903(7) 0.53363(17) 0.12928(5) 0.0347(4) Uani 1 1 d
Zn4 Zn 0.63411(7) 0.08448(16) 0.12468(5) 0.0293(4) Uani 1 1 d
As1 As 0.00168(6) 0.09826(15) 0.10014(5) 0.0326(4) Uani 1 1 d
As2 As 0.02467(6) 0.80782(14) 0.25824(4) 0.0328(4) Uani 1 1 d
As3 As 0.03207(6) 0.01692(14) 0.28805(4) 0.0309(4) Uani 1 1 d
As4 As 0.03311(6) 0.02676(13) 0.06346(4) 0.0272(3) Uani 1 1 d
As5 As 0.03940(7) 0.23076(14) 0.03884(4) 0.0326(4) Uani 1 1 d
As6 As 0.04505(7) 0.81596(14) 0.32344(5) 0.0366(4) Uani 1 1 d
As7 As 0.04684(7) 0.80633(15) 0.42959(5) 0.0431(4) Uani 1 1 d
As8 As 0.04842(7) 0.83968(15) 0.48454(5) 0.0436(4) Uani 1 1 d
As9 As 0.05672(6) 0.30279(15) 0.12921(4) 0.0327(4) Uani 1 1 d
As10 As 0.07202(6) 0.10619(15) 0.39400(4) 0.0306(4) Uani 1 1 d
As11 As 0.08480(7) 0.32585(15) 0.38703(4) 0.0346(4) Uani 1 1 d
As12 As 0.10968(6) 0.32120(13) 0.10409(4) 0.0274(3) Uani 1 1 d
As13 As 0.11607(6) 0.77163(14) 0.27215(4) 0.0296(4) Uani 1 1 d
As14 As 0.12964(7) 0.08934(14) 0.32035(5) 0.0313(4) Uani 1 1 d
As15 As 0.14101(7) 0.40918(14) 0.45445(5) 0.0352(4) Uani 1 1 d
As16 As 0.14277(6) 0.79256(14) 0.16447(5) 0.0322(4) Uani 1 1 d
As17 As 0.14854(7) 0.79568(15) 0.37055(4) 0.0359(4) Uani 1 1 d
As18 As 0.15129(6) 0.24290(14) 0.49516(4) 0.0263(3) Uani 1 1 d
As19 As 0.15590(6) 0.06877(13) 0.46209(4) 0.0299(4) Uani 1 1 d
As20 As 0.17215(6) 0.00222(13) 0.19019(4) 0.0237(3) Uani 1 1 d
As21 As 0.17749(6) 0.33969(14) 0.26630(4) 0.0293(4) Uani 1 1 d
As22 As 0.17878(7) 0.77121(15) 0.12480(4) 0.0349(4) Uani 1 1 d
As23 As 0.19436(7) 0.34589(16) 0.42874(5) 0.0396(4) Uani 1 1 d
As24 As 0.22494(6) 0.52811(15) 0.63465(4) 0.0289(4) Uani 1 1 d
As25 As 0.22636(6) 0.13342(16) 0.45151(5) 0.0377(4) Uani 1 1 d
As26 As 0.23409(7) 0.67324(14) 0.19046(5) 0.0372(4) Uani 1 1 d
As27 As 0.23527(6) 0.52538(13) 0.29613(4) 0.0254(3) Uani 1 1 d
As28 As 0.24799(7) 0.18727(14) 0.31016(5) 0.0388(4) Uani 1 1 d
As29 As 0.26649(6) 0.00667(13) 0.20310(4) 0.0246(3) Uani 1 1 d
As30 As 0.27473(6) 0.50128(15) 0.36461(4) 0.0308(4) Uani 1 1 d
As31 As 0.29561(6) 0.60226(15) 0.06212(4) 0.0319(4) Uani 1 1 d
As32 As 0.30955(7) 0.28782(15) 0.37551(5) 0.0383(4) Uani 1 1 d
As33 As 0.32332(6) 0.28402(14) 0.14357(4) 0.0325(4) Uani 1 1 d
As34 As 0.32444(6) 0.48872(14) 0.17377(5) 0.0318(4) Uani 1 1 d
As35 As 0.32874(6) 0.48380(14) 0.30933(4) 0.0290(4) Uani 1 1 d
As36 As 0.34523(6) 0.27303(15) 0.33530(5) 0.0370(4) Uani 1 1 d
As37 As 0.34693(6) 0.74711(14) 0.00599(4) 0.0295(4) Uani 1 1 d
As38 As 0.35137(7) 0.58984(14) 0.54539(5) 0.0343(4) Uani 1 1 d
As39 As 0.35756(6) 0.28870(15) 0.21238(5) 0.0335(4) Uani 1 1 d
As40 As 0.36020(6) 0.56929(14) 0.04452(4) 0.0302(4) Uani 1 1 d
As41 As 0.41176(6) 0.29551(14) 0.15067(4) 0.0301(4) Uani 1 1 d
As42 As 0.44577(6) 0.29922(15) 0.06377(5) 0.0366(4) Uani 1 1 d
As43 As 0.45499(6) 0.34364(14) 0.01397(4) 0.0315(4) Uani 1 1 d
As44 As 0.46036(6) 0.27886(14) 0.25364(4) 0.0315(4) Uani 1 1 d
As45 As 0.47473(6) 0.40174(14) 0.21371(4) 0.0271(3) Uani 1 1 d
As46 As 0.49488(6) 0.09254(14) 0.09437(4) 0.0317(4) Uani 1 1 d
As47 As 0.53475(6) 0.03028(13) 0.06212(4) 0.0275(3) Uani 1 1 d
As48 As 0.54566(6) 0.23932(14) 0.04240(4) 0.0285(3) Uani 1 1 d
As49 As 0.54565(7) 0.29904(15) 0.12667(4) 0.0346(4) Uani 1 1 d
As50 As 0.55316(6) 0.13313(16) 0.39065(4) 0.0360(4) Uani 1 1 d
As51 As 0.57865(7) 0.34327(16) 0.38561(4) 0.0375(4) Uani 1 1 d
As52 As 0.58717(6) 0.08983(14) 0.30528(4) 0.0296(3) Uani 1 1 d
As53 As 0.60812(6) 0.32497(14) 0.10888(4) 0.0303(4) Uani 1 1 d
As54 As 0.68647(6) 0.31085(14) 0.26617(4) 0.0298(4) Uani 1 1 d
As55 As 0.68668(7) 0.32279(15) 0.42047(5) 0.0357(4) Uani 1 1 d
As56 As 0.82304(6) 0.38387(14) 0.16721(4) 0.0304(4) Uani 1 1 d

loop_
_atom_site_aniso_label
_atom_site_aniso_U_11
_atom_site_aniso_U_22
_atom_site_aniso_U_33
_atom_site_aniso_U_23
_atom_site_aniso_U_13
_atom_site_aniso_U_12
Cs1 0.0288(5) 0.0319(5) 0.0298(5) -0.0016(4) 0.0153(5) -0.0052(4)
Cs2 0.0378(6) 0.0341(6) 0.0422(6) 0.0085(5) 0.0282(5) 0.0085(4)
Cs3 0.0259(5) 0.0315(5) 0.0252(5) -0.0037(4) 0.0139(4) -0.0014(4)
Cs4 0.0414(6) 0.0329(5) 0.0285(5) -0.0007(4) 0.0225(5) 0.0048(4)
Cs5 0.0289(5) 0.0336(5) 0.0296(5) 0.0003(4) 0.0185(5) -0.0028(4)
Cs6 0.0274(5) 0.0351(6) 0.0317(5) 0.0003(4) 0.0182(5) 0.0026(4)
Cs7 0.0285(5) 0.0233(5) 0.0299(5) -0.0030(4) 0.0170(4) 0.0000(4)
Cs8 0.0286(5) 0.0301(5) 0.0280(5) 0.0008(4) 0.0147(4) 0.0026(4)
Cs9 0.0401(6) 0.0325(5) 0.0271(5) -0.0010(4) 0.0193(5) 0.0063(4)
Cs10 0.0280(5) 0.0378(6) 0.0250(5) 0.0023(4) 0.0123(4) -0.0031(4)
Cs11 0.0321(5) 0.0346(6) 0.0291(5) 0.0015(4) 0.0185(5) 0.0043(4)
Cs12 0.0379(6) 0.0361(6) 0.0352(6) 0.0037(5) 0.0229(5) -0.0026(5)
Cs13 0.0284(5) 0.0345(6) 0.0282(5) -0.0017(4) 0.0171(5) -0.0052(4)
Cs14 0.0304(5) 0.0390(6) 0.0347(6) 0.0017(5) 0.0209(5) 0.0007(4)
Cs15 0.0341(5) 0.0241(5) 0.0294(5) -0.0033(4) 0.0191(5) -0.0016(4)
Cs16 0.0285(5) 0.0261(5) 0.0309(5) -0.0009(4) 0.0158(5) 0.0011(4)
Zn1 0.0209(8) 0.0279(9) 0.0220(9) 0.0035(8) 0.0103(8) 0.0041(7)
Zn2 0.0376(10) 0.0383(11) 0.0301(10) -0.0091(9) 0.0214(9) 0.0013(8)
Zn3 0.0358(10) 0.0376(11) 0.0286(10) 0.0095(9) 0.0188(9) -0.0010(8)
Zn4 0.0223(9) 0.0307(10) 0.0257(9) 0.0075(8) 0.0102(8) 0.0074(8)
As1 0.0306(9) 0.0318(9) 0.0399(10) 0.0008(8) 0.0240(8) -0.0051(7)
As2 0.0252(8) 0.0286(9) 0.0311(9) -0.0075(7) 0.0106(7) -0.0025(7)
As3 0.0285(8) 0.0255(8) 0.0383(9) -0.0003(7) 0.0204(8) 0.0044(7)
As4 0.0259(8) 0.0203(8) 0.0229(8) -0.0023(7) 0.0088(7) 0.0017(6)
As5 0.0404(9) 0.0295(9) 0.0252(8) 0.0046(7) 0.0189(8) 0.0027(7)
As6 0.0428(10) 0.0269(9) 0.0563(11) -0.0019(8) 0.0387(9) -0.0057(7)
As7 0.0247(9) 0.0348(10) 0.0656(12) 0.0056(9) 0.0257(9) -0.0040(7)
As8 0.0331(9) 0.0237(9) 0.0341(10) -0.0041(8) 0.0006(8) -0.0058(7)
As9 0.0336(9) 0.0341(9) 0.0295(9) -0.0073(7) 0.0191(8) -0.0006(7)
As10 0.0239(8) 0.0364(9) 0.0256(8) -0.0083(7) 0.0123(7) -0.0039(7)
As11 0.0375(9) 0.0378(10) 0.0292(9) 0.0083(8) 0.0209(8) 0.0065(8)
As12 0.0219(8) 0.0225(8) 0.0316(9) 0.0024(7) 0.0134(7) -0.0025(6)
As13 0.0344(9) 0.0292(9) 0.0266(8) -0.0046(7) 0.0194(8) 0.0028(7)
As14 0.0393(9) 0.0222(8) 0.0393(9) -0.0061(7) 0.0277(8) -0.0079(7)
As15 0.0497(10) 0.0219(8) 0.0405(10) -0.0017(8) 0.0311(9) 0.0006(7)
As16 0.0275(8) 0.0301(9) 0.0354(9) -0.0028(8) 0.0176(8) -0.0084(7)
As17 0.0484(10) 0.0300(9) 0.0270(9) 0.0020(7) 0.0221(8) 0.0083(8)
As18 0.0291(8) 0.0283(8) 0.0265(8) -0.0024(7) 0.0196(7) -0.0017(7)
As19 0.0331(9) 0.0217(8) 0.0289(9) -0.0009(7) 0.0161(8) 0.0021(7)
As20 0.0234(8) 0.0247(8) 0.0222(8) 0.0011(7) 0.0137(7) 0.0048(6)
As21 0.0235(8) 0.0324(9) 0.0258(8) -0.0050(7) 0.0121(7) -0.0075(7)
As22 0.0347(9) 0.0340(9) 0.0303(9) -0.0122(8) 0.0173(8) -0.0027(7)
As23 0.0415(10) 0.0504(11) 0.0357(10) -0.0048(8) 0.0282(9) -0.0127(8)
As24 0.0217(8) 0.0385(9) 0.0263(8) -0.0048(7) 0.0147(7) -0.0063(7)
As25 0.0252(8) 0.0511(11) 0.0319(9) -0.0133(8) 0.0152(8) 0.0028(8)
As26 0.0440(10) 0.0169(8) 0.0442(10) 0.0009(8) 0.0240(9) 0.0022(7)
As27 0.0226(8) 0.0209(8) 0.0271(8) 0.0020(7) 0.0126(7) 0.0000(6)
As28 0.0453(10) 0.0195(8) 0.0448(10) -0.0007(8) 0.0243(9) -0.0027(7)
As29 0.0206(7) 0.0216(8) 0.0263(8) -0.0019(7) 0.0117(7) -0.0023(6)
As30 0.0245(8) 0.0411(10) 0.0280(9) -0.0096(7) 0.0169(7) -0.0067(7)
As31 0.0271(8) 0.0359(9) 0.0308(9) 0.0063(7) 0.0169(8) -0.0064(7)
As32 0.0381(9) 0.0394(10) 0.0293(9) 0.0105(8) 0.0166(8) 0.0026(8)
As33 0.0255(8) 0.0300(9) 0.0310(9) -0.0024(7) 0.0119(8) -0.0046(7)
As34 0.0232(8) 0.0303(9) 0.0366(9) 0.0033(8) 0.0157(8) 0.0061(7)
As35 0.0240(8) 0.0366(9) 0.0268(8) -0.0054(7) 0.0158(7) -0.0074(7)
As36 0.0276(8) 0.0392(10) 0.0359(9) 0.0006(8) 0.0154(8) 0.0115(7)
As37 0.0344(9) 0.0322(9) 0.0261(8) 0.0019(7) 0.0207(8) 0.0016(7)
As38 0.0494(10) 0.0207(8) 0.0394(10) -0.0012(7) 0.0306(9) 0.0033(7)
As39 0.0361(9) 0.0326(9) 0.0416(10) 0.0045(8) 0.0290(8) -0.0030(7)
As40 0.0323(9) 0.0217(8) 0.0337(9) 0.0010(7) 0.0189(8) 0.0014(7)
As41 0.0338(9) 0.0307(9) 0.0269(9) 0.0004(7) 0.0193(8) 0.0034(7)
As42 0.0289(9) 0.0356(9) 0.0504(11) 0.0020(8) 0.0270(9) 0.0064(7)
As43 0.0268(8) 0.0244(9) 0.0275(9) 0.0069(7) 0.0089(7) 0.0039(7)
As44 0.0344(9) 0.0305(9) 0.0266(9) 0.0078(7) 0.0172(8) 0.0050(7)
As45 0.0202(7) 0.0325(9) 0.0280(8) 0.0018(7) 0.0145(7) -0.0003(7)
As46 0.0328(9) 0.0300(9) 0.0367(9) 0.0054(8) 0.0236(8) -0.0036(7)
As47 0.0262(8) 0.0199(8) 0.0275(9) -0.0014(7) 0.0120(7) 0.0031(6)
As48 0.0296(8) 0.0321(9) 0.0255(8) 0.0046(7) 0.0179(7) 0.0031(7)
As49 0.0451(10) 0.0328(9) 0.0276(9) -0.0064(7) 0.0233(8) -0.0018(8)
As50 0.0224(8) 0.0524(11) 0.0276(9) -0.0112(8) 0.0126(7) -0.0025(7)
As51 0.0394(9) 0.0435(10) 0.0280(9) 0.0105(8) 0.0201(8) 0.0167(8)
As52 0.0338(9) 0.0207(8) 0.0326(9) -0.0012(7) 0.0196(8) 0.0025(7)
As53 0.0222(8) 0.0274(9) 0.0298(9) 0.0030(7) 0.0102(7) -0.0039(7)
As54 0.0224(8) 0.0316(9) 0.0282(9) -0.0058(7) 0.0120(7) -0.0086(7)
As55 0.0401(9) 0.0418(10) 0.0325(9) 0.0043(8) 0.0262(8) -0.0030(8)
As56 0.0235(8) 0.0352(9) 0.0297(9) 0.0066(7) 0.0150(7) 0.0004(7)

loop_
_atom_type_symbol
_atom_type_description
_atom_type_scat_dispersion_real
_atom_type_scat_dispersion_imag
_atom_type_scat_source
Zn Zn 0.2839 1.4301 'International Tables Vol C Tables 4.2.6.8 and 6.1.1.4'
As As 0.0499 2.0058 'International Tables Vol C Tables 4.2.6.8 and 6.1.1.4'
Cs Cs -0.3680 2.1192 'International Tables Vol C Tables 4.2.6.8 and 6.1.1.4'

loop_
_geom_angle_atom_site_label_1
_geom_angle_atom_site_label_2
_geom_angle_atom_site_label_3
_geom_angle
_geom_angle_site_symmetry_1
_geom_angle_site_symmetry_3
As8 Cs1 As18 83.02(4) 2_545 2
As8 Cs1 As10 85.61(4) 2_545 2
As18 Cs1 As10 58.07(3) 2 2
As8 Cs1 As16 137.98(4) 2_545 .
As18 Cs1 As16 128.54(4) 2 .
As10 Cs1 As16 89.90(4) 2 .
As8 Cs1 As5 84.98(4) 2_545 3_565
As18 Cs1 As5 74.46(3) 2 3_565
As10 Cs1 As5 132.36(4) 2 3_565
As16 Cs1 As5 126.08(4) . 3_565
As8 Cs1 As4 153.94(4) 2_545 1_565
As18 Cs1 As4 84.85(3) 2 1_565
As10 Cs1 As4 107.20(4) 2 1_565
As16 Cs1 As4 66.21(3) . 1_565
As5 Cs1 As4 69.55(3) 3_565 1_565
As8 Cs1 As22 125.41(4) 2_545 .
As18 Cs1 As22 149.91(4) 2 .
As10 Cs1 As22 126.32(4) 2 .
As16 Cs1 As22 36.92(3) . .
As5 Cs1 As22 96.45(4) 3_565 .
As4 Cs1 As22 65.20(3) 1_565 .
As8 Cs1 As7 34.36(4) 2_545 2_545
As18 Cs1 As7 82.08(3) 2 2_545
As10 Cs1 As7 55.89(3) 2 2_545
As16 Cs1 As7 114.09(4) . 2_545
As5 Cs1 As7 117.37(4) 3_565 2_545
As4 Cs1 As7 162.59(4) 1_565 2_545
As22 Cs1 As7 126.43(4) . 2_545
As8 Cs1 As8 79.21(4) 2_545 4_575
As18 Cs1 As8 107.10(4) 2 4_575
As10 Cs1 As8 160.24(4) 2 4_575
As16 Cs1 As8 109.85(4) . 4_575
As5 Cs1 As8 34.19(3) 3_565 4_575
As4 Cs1 As8 82.47(3) 1_565 4_575
As22 Cs1 As8 73.26(3) . 4_575
As7 Cs1 As8 112.37(4) 2_545 4_575
As8 Cs1 As12 55.98(3) 2_545 .
As18 Cs1 As12 135.52(4) 2 .
As10 Cs1 As12 98.60(3) 2 .
As16 Cs1 As12 83.66(3) . .
As5 Cs1 As12 113.85(4) 3_565 .
As4 Cs1 As12 139.61(4) 1_565 .
As22 Cs1 As12 74.52(3) . .
As7 Cs1 As12 54.68(3) 2_545 .
As8 Cs1 As12 83.37(3) 4_575 .
As8 Cs1 Cs3 100.27(3) 2_545 .
As18 Cs1 Cs3 104.76(3) 2 .
As10 Cs1 Cs3 47.60(3) 2 .
As16 Cs1 Cs3 50.15(3) . .
As5 Cs1 Cs3 174.60(3) 3_565 .
As4 Cs1 Cs3 105.10(3) 1_565 .
As22 Cs1 Cs3 81.58(3) . .
As7 Cs1 Cs3 67.54(3) 2_545 .
As8 Cs1 Cs3 147.79(3) 4_575 .
As12 Cs1 Cs3 70.57(3) . .
As8 Cs1 Cs6 79.34(3) 2_545 .
As18 Cs1 Cs6 150.20(3) 2 .
As10 Cs1 Cs6 142.77(3) 2 .
As16 Cs1 Cs6 79.44(3) . .
As5 Cs1 Cs6 80.22(3) 3_565 .
As4 Cs1 Cs6 100.89(3) 1_565 .
As22 Cs1 Cs6 47.78(3) . .
As7 Cs1 Cs6 96.16(3) 2_545 .
As8 Cs1 Cs6 46.05(2) 4_575 .
As12 Cs1 Cs6 45.12(2) . .
Cs3 Cs1 Cs6 101.89(2) . .
As6 Cs2 As20 133.48(4) 2_545 .
As6 Cs2 As21 86.67(4) 2_545 .
As20 Cs2 As21 78.68(4) . .
As6 Cs2 As13 136.27(4) 2_545 1_545
As20 Cs2 As13 89.72(4) . 1_545
As21 Cs2 As13 112.77(4) . 1_545
As6 Cs2 As14 95.76(4) 2_545 .
As20 Cs2 As14 118.38(4) . .
As21 Cs2 As14 68.49(3) . .
As13 Cs2 As14 60.29(3) 1_545 .
As6 Cs2 As1 78.72(4) 2_545 .
As20 Cs2 As1 64.56(3) . .
As21 Cs2 As1 107.45(4) . .
As13 Cs2 As1 126.16(4) 1_545 .
As14 Cs2 As1 173.50(4) . .
As6 Cs2 As2 101.83(4) 2_545 1_545
As20 Cs2 As2 122.19(4) . 1_545
As21 Cs2 As2 127.32(4) . 1_545
As13 Cs2 As2 35.01(3) 1_545 1_545
As14 Cs2 As2 59.00(3) . 1_545
As1 Cs2 As2 125.23(4) . 1_545
As6 Cs2 As3 79.73(4) 2_545 .
As20 Cs2 As3 145.74(4) . .
As21 Cs2 As3 98.56(4) . .
As13 Cs2 As3 59.51(3) 1_545 .
As14 Cs2 As3 35.10(3) . .
As1 Cs2 As3 144.91(4) . .
As2 Cs2 As3 35.64(3) 1_545 .
As6 Cs2 As9 70.28(3) 2_545 .
As20 Cs2 As9 63.21(3) . .
As21 Cs2 As9 72.17(3) . .
As13 Cs2 As9 151.61(4) 1_545 .
As14 Cs2 As9 138.90(4) . .
As1 Cs2 As9 35.90(3) . .
As2 Cs2 As9 159.49(4) 1_545 .
As3 Cs2 As9 148.88(4) . .
As6 Cs2 Cs15 162.20(4) 2_545 2_645
As20 Cs2 Cs15 48.53(3) . 2_645
As21 Cs2 Cs15 76.33(3) . 2_645
As13 Cs2 Cs15 50.12(3) 1_545 2_645
As14 Cs2 Cs15 73.27(3) . 2_645
As1 Cs2 Cs15 111.18(3) . 2_645
As2 Cs2 Cs15 84.74(3) 1_545 2_645
As3 Cs2 Cs15 97.39(3) . 2_645
As9 Cs2 Cs15 108.57(3) . 2_645
As6 Cs2 Cs5 58.77(3) 2_545 2_545
As20 Cs2 Cs5 143.99(3) . 2_545
As21 Cs2 Cs5 136.50(3) . 2_545
As13 Cs2 Cs5 82.80(3) 1_545 2_545
As14 Cs2 Cs5 88.11(3) . 2_545
As1 Cs2 Cs5 91.89(3) . 2_545
As2 Cs2 Cs5 49.19(3) 1_545 2_545
As3 Cs2 Cs5 53.15(3) . 2_545
As9 Cs2 Cs5 113.53(3) . 2_545
Cs15 Cs2 Cs5 132.74(2) 2_645 2_545
As6 Cs2 Cs3 50.54(3) 2_545 .
As20 Cs2 Cs3 92.59(3) . .
As21 Cs2 Cs3 42.84(3) . .
As13 Cs2 Cs3 153.96(3) 1_545 .
As14 Cs2 Cs3 96.24(3) . .
As1 Cs2 Cs3 77.62(3) . .
As2 Cs2 Cs3 143.38(3) 1_545 .
As3 Cs2 Cs3 108.61(3) . .
As9 Cs2 Cs3 44.65(2) . .
Cs15 Cs2 Cs3 115.55(2) 2_645 .
Cs5 Cs2 Cs3 109.28(2) 2_545 .
As13 Cs3 As21 87.88(4) . .
As13 Cs3 As10 114.14(4) . 2
As21 Cs3 As10 144.09(4) . 2
As13 Cs3 As3 73.14(4) . 2
As21 Cs3 As3 94.57(4) . 2
As10 Cs3 As3 67.70(4) 2 2
As13 Cs3 As9 167.72(4) . .
As21 Cs3 As9 79.84(4) . .
As10 Cs3 As9 76.72(4) 2 .
As3 Cs3 As9 107.71(4) 2 .
As13 Cs3 As16 89.84(4) . .
As21 Cs3 As16 113.03(4) . .
As10 Cs3 As16 95.82(4) 2 .
As3 Cs3 As16 147.19(4) 2 .
As9 Cs3 As16 94.85(4) . .
As13 Cs3 As27 62.34(3) . .
As21 Cs3 As27 35.97(3) . .
As10 Cs3 As27 175.63(4) 2 .
As3 Cs3 As27 108.26(4) 2 .
As9 Cs3 As27 106.52(4) . .
As16 Cs3 As27 86.88(4) . .
As13 Cs3 As6 108.02(4) . 2_545
As21 Cs3 As6 83.78(4) . 2_545
As10 Cs3 As6 63.05(4) 2 2_545
As3 Cs3 As6 37.04(3) 2 2_545
As9 Cs3 As6 70.96(3) . 2_545
As16 Cs3 As6 156.32(4) . 2_545
As27 Cs3 As6 114.91(4) . 2_545
As13 Cs3 Cs1 130.45(4) . .
As21 Cs3 Cs1 132.50(3) . .
As10 Cs3 Cs1 52.52(3) 2 .
As3 Cs3 Cs1 120.20(3) 2 .
As9 Cs3 Cs1 60.27(3) . .
As16 Cs3 Cs1 52.08(3) . .
As27 Cs3 Cs1 131.54(3) . .
As6 Cs3 Cs1 104.33(3) 2_545 .
As13 Cs3 Cs7 115.75(3) . .
As21 Cs3 Cs7 48.56(3) . .
As10 Cs3 Cs7 128.83(3) 2 .
As3 Cs3 Cs7 138.75(3) 2 .
As9 Cs3 Cs7 55.26(3) . .
As16 Cs3 Cs7 73.84(3) . .
As27 Cs3 Cs7 55.24(3) . .
As6 Cs3 Cs7 110.08(3) 2_545 .
Cs1 Cs3 Cs7 85.87(2) . .
As13 Cs3 Cs5 50.73(3) . .
As21 Cs3 Cs5 50.82(3) . .
As10 Cs3 Cs5 121.95(3) 2 .
As3 Cs3 Cs5 54.25(3) 2 .
As9 Cs3 Cs5 119.32(3) . .
As16 Cs3 Cs5 132.58(3) . .
As27 Cs3 Cs5 54.01(2) . .
As6 Cs3 Cs5 70.83(3) 2_545 .
Cs1 Cs3 Cs5 174.42(2) . .
Cs7 Cs3 Cs5 98.35(2) . .
As13 Cs3 Cs15 46.74(3) . 2_655
As21 Cs3 Cs15 78.83(3) . 2_655
As10 Cs3 Cs15 136.99(3) 2 2_655
As3 Cs3 Cs15 119.44(3) 2 2_655
As9 Cs3 Cs15 129.24(3) . 2_655
As16 Cs3 Cs15 53.99(3) . 2_655
As27 Cs3 Cs15 42.98(2) . 2_655
As6 Cs3 Cs15 149.34(3) 2_545 2_655
Cs1 Cs3 Cs15 106.05(2) . 2_655
Cs7 Cs3 Cs15 76.33(2) . 2_655
Cs5 Cs3 Cs15 78.607(19) . 2_655
As18 Cs4 As24 105.97(4) . .
As18 Cs4 As8 137.59(4) . .
As24 Cs4 As8 114.03(4) . .
As18 Cs4 As4 90.66(4) . 2
As24 Cs4 As4 148.28(4) . 2
As8 Cs4 As4 62.12(4) . 2
As18 Cs4 As15 37.29(3) . .
As24 Cs4 As15 129.04(4) . .
As8 Cs4 As15 102.61(4) . .
As4 Cs4 As15 80.04(4) 2 .
As18 Cs4 As4 114.20(4) . 4_566
As24 Cs4 As4 73.45(3) . 4_566
As8 Cs4 As4 90.83(4) . 4_566
As4 Cs4 As4 75.12(4) 2 4_566
As15 Cs4 As4 141.88(4) . 4_566
As18 Cs4 As5 77.04(4) . 4_566
As24 Cs4 As5 85.68(4) . 4_566
As8 Cs4 As5 118.39(4) . 4_566
As4 Cs4 As5 71.70(4) 2 4_566
As15 Cs4 As5 107.25(4) . 4_566
As4 Cs4 As5 37.27(3) 4_566 4_566
As18 Cs4 As22 141.77(4) . 4_576
As24 Cs4 As22 35.90(3) . 4_576
As8 Cs4 As22 78.70(4) . 4_576
As4 Cs4 As22 123.78(4) 2 4_576
As15 Cs4 As22 150.88(4) . 4_576
As4 Cs4 As22 66.38(3) 4_566 4_576
As5 Cs4 As22 97.04(4) 4_566 4_576
As18 Cs4 Zn1 104.13(4) . 4_566
As24 Cs4 Zn1 38.64(3) . 4_566
As8 Cs4 Zn1 115.67(4) . 4_566
As4 Cs4 Zn1 111.72(4) 2 4_566
As15 Cs4 Zn1 141.20(4) . 4_566
As4 Cs4 Zn1 37.74(3) 4_566 4_566
As5 Cs4 Zn1 49.28(3) 4_566 4_566
As22 Cs4 Zn1 51.08(3) 4_576 4_566
As18 Cs4 As5 125.43(4) . 2
As24 Cs4 As5 123.99(4) . 2
As8 Cs4 As5 34.04(3) . 2
As4 Cs4 As5 34.96(3) 2 2
As15 Cs4 As5 106.33(4) . 2
As4 Cs4 As5 66.79(3) 4_566 2
As5 Cs4 As5 85.62(4) 4_566 2
As22 Cs4 As5 91.03(3) 4_576 2
Zn1 Cs4 As5 102.19(4) 4_566 2
As18 Cs4 Cs16 82.34(3) . 2_655
As24 Cs4 Cs16 113.27(3) . 2_655
As8 Cs4 Cs16 69.68(3) . 2_655
As4 Cs4 Cs16 95.31(3) 2 2_655
As15 Cs4 Cs16 48.72(3) . 2_655
As4 Cs4 Cs16 160.50(3) 4_566 2_655
As5 Cs4 Cs16 155.30(3) 4_566 2_655
As22 Cs4 Cs16 107.59(3) 4_576 2_655
Zn1 Cs4 Cs16 151.90(3) 4_566 2_655
As5 Cs4 Cs16 95.54(3) 2 2_655
As18 Cs4 Cs1 47.97(3) . 2_545
As24 Cs4 Cs1 127.26(3) . 2_545
As8 Cs4 Cs1 110.65(3) . 2_545
As4 Cs4 Cs1 48.92(3) 2 2_545
As15 Cs4 Cs1 62.47(3) . 2_545
As4 Cs4 Cs1 79.42(3) 4_566 2_545
As5 Cs4 Cs1 48.24(3) 4_566 2_545
As22 Cs4 Cs1 144.89(3) 4_576 2_545
Zn1 Cs4 Cs1 96.58(3) 4_566 2_545
As5 Cs4 Cs1 82.30(3) 2 2_545
Cs16 Cs4 Cs1 107.35(2) 2_655 2_545
As30 Cs5 As2 147.06(4) . 2_545
As30 Cs5 As11 118.81(4) . .
As2 Cs5 As11 81.07(4) 2_545 .
As30 Cs5 As13 78.67(4) . .
As2 Cs5 As13 102.12(4) 2_545 .
As11 Cs5 As13 141.84(4) . .
As30 Cs5 As21 59.92(3) . .
As2 Cs5 As21 87.57(4) 2_545 .
As11 Cs5 As21 138.35(4) . .
As13 Cs5 As21 79.70(3) . .
As30 Cs5 As23 80.68(4) . .
As2 Cs5 As23 115.39(4) 2_545 .
As11 Cs5 As23 38.16(3) . .
As13 Cs5 As23 137.01(4) . .
As21 Cs5 As23 120.34(4) . .
As30 Cs5 As17 81.43(4) . .
As2 Cs5 As17 127.31(4) 2_545 .
As11 Cs5 As17 89.76(4) . .
As13 Cs5 As17 57.74(3) . .
As21 Cs5 As17 127.63(4) . .
As23 Cs5 As17 82.21(4) . .
As30 Cs5 As14 93.27(4) . .
As2 Cs5 As14 66.81(3) 2_545 .
As11 Cs5 As14 71.93(4) . .
As13 Cs5 As14 144.63(4) . .
As21 Cs5 As14 66.77(3) . .
As23 Cs5 As14 73.49(4) . .
As17 Cs5 As14 155.67(4) . .
As30 Cs5 As3 133.74(4) . 2
As2 Cs5 As3 36.39(3) 2_545 2
As11 Cs5 As3 107.38(4) . 2
As13 Cs5 As3 65.87(3) . 2
As21 Cs5 As3 84.44(3) . 2
As23 Cs5 As3 145.54(4) . 2
As17 Cs5 As3 101.96(4) . 2
As14 Cs5 As3 98.82(4) . 2
As30 Cs5 As27 35.68(3) . .
As2 Cs5 As27 116.97(4) 2_545 .
As11 Cs5 As27 152.42(4) . .
As13 Cs5 As27 58.62(3) . .
As21 Cs5 As27 34.21(3) . .
As23 Cs5 As27 115.44(4) . .
As17 Cs5 As27 94.10(4) . .
As14 Cs5 As27 95.22(3) . .
As3 Cs5 As27 98.52(3) 2 .
As30 Cs5 As6 111.97(4) . .
As2 Cs5 As6 94.37(4) 2_545 .
As11 Cs5 As6 85.94(3) . .
As13 Cs5 As6 55.97(3) . .
As21 Cs5 As6 135.07(4) . .
As23 Cs5 As6 99.19(4) . .
As17 Cs5 As6 33.01(3) . .
As14 Cs5 As6 152.52(4) . .
As3 Cs5 As6 71.94(3) 2 .
As27 Cs5 As6 111.54(3) . .
As30 Cs5 Cs2 157.67(4) . 2
As2 Cs5 Cs2 53.52(3) 2_545 2
As11 Cs5 Cs2 62.34(3) . 2
As13 Cs5 Cs2 88.72(3) . 2
As21 Cs5 Cs2 136.08(3) . 2
As23 Cs5 Cs2 96.84(3) . 2
As17 Cs5 Cs2 76.25(3) . 2
As14 Cs5 Cs2 107.39(3) . 2
As3 Cs5 Cs2 52.52(3) 2 2
As27 Cs5 Cs2 144.93(3) . 2
As6 Cs5 Cs2 46.21(2) . 2
As18 Cs6 As12 98.68(4) 4_565 .
As18 Cs6 As31 83.75(4) 4_565 .
As12 Cs6 As31 161.15(4) . .
As18 Cs6 As8 85.76(4) 4_565 4_575
As12 Cs6 As8 96.87(4) . 4_575
As31 Cs6 As8 101.95(4) . 4_575
As18 Cs6 As34 122.26(4) 4_565 .
As12 Cs6 As34 89.67(4) . .
As31 Cs6 As34 73.53(4) . .
As8 Cs6 As34 150.00(4) 4_575 .
As18 Cs6 As22 165.88(4) 4_565 .
As12 Cs6 As22 82.75(4) . .
As31 Cs6 As22 99.47(4) . .
As8 Cs6 As22 80.13(4) 4_575 .
As34 Cs6 As22 71.67(4) . .
As18 Cs6 As33 85.34(4) 4_565 .
As12 Cs6 As33 88.89(4) . .
As31 Cs6 As33 72.62(4) . .
As8 Cs6 As33 170.04(4) 4_575 .
As34 Cs6 As33 37.52(3) . .
As22 Cs6 As33 108.76(4) . .
As18 Cs6 As19 34.03(3) 4_565 4_565
As12 Cs6 As19 128.09(4) . 4_565
As31 Cs6 As19 61.58(3) . 4_565
As8 Cs6 As19 68.29(4) 4_575 4_565
As34 Cs6 As19 128.36(4) . 4_565
As22 Cs6 As19 137.00(4) . 4_565
As33 Cs6 As19 101.76(4) . 4_565
As18 Cs6 Cs8 45.86(3) 4_565 .
As12 Cs6 Cs8 118.69(3) . .
As31 Cs6 Cs8 51.07(3) . .
As8 Cs6 Cs8 120.71(4) 4_575 .
As34 Cs6 Cs8 80.21(3) . .
As22 Cs6 Cs8 144.66(3) . .
As33 Cs6 Cs8 49.35(3) . .
As19 Cs6 Cs8 52.43(2) 4_565 .
As18 Cs6 Cs1 119.17(3) 4_565 .
As12 Cs6 Cs1 53.80(3) . .
As31 Cs6 Cs1 140.33(3) . .
As8 Cs6 Cs1 53.16(3) 4_575 .
As34 Cs6 Cs1 111.61(3) . .
As22 Cs6 Cs1 50.81(3) . .
As33 Cs6 Cs1 136.00(3) . .
As19 Cs6 Cs1 119.01(3) 4_565 .
Cs8 Cs6 Cs1 164.53(2) . .
As18 Cs6 Cs1 47.68(3) 4_565 3_565
As12 Cs6 Cs1 79.16(3) . 3_565
As31 Cs6 Cs1 114.86(3) . 3_565
As8 Cs6 Cs1 46.33(3) 4_575 3_565
As34 Cs6 Cs1 162.41(3) . 3_565
As22 Cs6 Cs1 119.60(3) . 3_565
As33 Cs6 Cs1 127.74(3) . 3_565
As19 Cs6 Cs1 54.12(2) 4_565 3_565
Cs8 Cs6 Cs1 93.21(2) . 3_565
Cs1 Cs6 Cs1 72.55(2) . 3_565
As18 Cs6 Cs4 119.19(3) 4_565 4_575
As12 Cs6 Cs4 116.16(3) . 4_575
As31 Cs6 Cs4 77.80(3) . 4_575
As8 Cs6 Cs4 44.29(3) 4_575 4_575
As34 Cs6 Cs4 106.90(3) . 4_575
As22 Cs6 Cs4 49.16(3) . 4_575
As33 Cs6 Cs4 138.99(3) . 4_575
As19 Cs6 Cs4 88.03(3) 4_565 4_575
Cs8 Cs6 Cs4 124.70(2) . 4_575
Cs1 Cs6 Cs4 62.903(17) . 4_575
Cs1 Cs6 Cs4 90.29(2) 3_565 4_575
As39 Cs7 As21 147.02(4) . .
As39 Cs7 As26 89.18(4) . .
As21 Cs7 As26 102.80(4) . .
As39 Cs7 As29 63.46(3) . .
As21 Cs7 As29 108.49(4) . .
As26 Cs7 As29 148.66(4) . .
As39 Cs7 As35 90.12(4) . .
As21 Cs7 As35 63.98(3) . .
As26 Cs7 As35 76.06(4) . .
As29 Cs7 As35 116.46(4) . .
As39 Cs7 As12 102.34(4) . .
As21 Cs7 As12 109.38(4) . .
As26 Cs7 As12 83.70(4) . .
As29 Cs7 As12 87.45(4) . .
As35 Cs7 As12 156.08(4) . .
As39 Cs7 As20 101.33(4) . .
As21 Cs7 As20 79.90(3) . .
As26 Cs7 As20 156.20(4) . .
As29 Cs7 As20 38.26(3) . .
As35 Cs7 As20 124.63(4) . .
As12 Cs7 As20 73.27(3) . .
As39 Cs7 Zn1 91.98(4) . .
As21 Cs7 Zn1 106.96(4) . .
As26 Cs7 Zn1 121.24(4) . .
As29 Cs7 Zn1 50.26(3) . .
As35 Cs7 Zn1 162.59(4) . .
As12 Cs7 Zn1 38.91(3) . .
As20 Cs7 Zn1 38.12(3) . .
As39 Cs7 As9 136.13(4) . .
As21 Cs7 As9 74.32(3) . .
As26 Cs7 As9 93.98(4) . .
As29 Cs7 As9 95.88(4) . .
As35 Cs7 As9 133.07(4) . .
As12 Cs7 As9 35.17(3) . .
As20 Cs7 As9 63.66(3) . .
Zn1 Cs7 As9 49.79(3) . .
As39 Cs7 As27 125.71(4) . .
As21 Cs7 As27 34.63(3) . .
As26 Cs7 As27 75.63(4) . .
As29 Cs7 As27 132.06(4) . .
As35 Cs7 As27 35.84(3) . .
As12 Cs7 As27 126.42(4) . .
As20 Cs7 As27 113.35(3) . .
Zn1 Cs7 As27 140.45(4) . .
As9 Cs7 As27 97.25(3) . .
As39 Cs7 As34 36.25(3) . .
As21 Cs7 As34 154.07(4) . .
As26 Cs7 As34 55.74(3) . .
As29 Cs7 As34 93.55(3) . .
As35 Cs7 As34 94.35(4) . .
As12 Cs7 As34 84.44(3) . .
As20 Cs7 As34 125.78(4) . .
Zn1 Cs7 As34 97.54(4) . .
As9 Cs7 As34 117.82(4) . .
As27 Cs7 As34 119.58(3) . .
As39 Cs7 As36 88.57(4) . .
As21 Cs7 As36 58.49(3) . .
As26 Cs7 As36 109.86(4) . .
As29 Cs7 As36 85.75(3) . .
As35 Cs7 As36 33.87(3) . .
As12 Cs7 As36 162.92(4) . .
As20 Cs7 As36 91.86(4) . .
Zn1 Cs7 As36 128.90(4) . .
As9 Cs7 As36 130.31(4) . .
As27 Cs7 As36 51.51(3) . .
As34 Cs7 As36 111.60(4) . .
As41 Cs8 As25 145.10(5) . 4_565
As41 Cs8 As38 99.62(4) . 4_565
As25 Cs8 As38 109.05(4) 4_565 4_565
As41 Cs8 As18 122.58(4) . 4_565
As25 Cs8 As18 64.28(3) 4_565 4_565
As38 Cs8 As18 111.87(4) 4_565 4_565
As41 Cs8 As42 75.15(4) . .
As25 Cs8 As42 90.42(4) 4_565 .
As38 Cs8 As42 79.91(4) 4_565 .
As18 Cs8 As42 154.20(4) 4_565 .
As41 Cs8 As40 79.99(4) . .
As25 Cs8 As40 65.89(4) 4_565 .
As38 Cs8 As40 133.94(4) 4_565 .
As18 Cs8 As40 106.23(4) 4_565 .
As42 Cs8 As40 55.20(3) . .
As41 Cs8 As33 37.19(3) . .
As25 Cs8 As33 137.38(4) 4_565 .
As38 Cs8 As33 110.26(4) 4_565 .
As18 Cs8 As33 86.13(3) 4_565 .
As42 Cs8 As33 112.02(4) . .
As40 Cs8 As33 96.95(4) . .
As41 Cs8 As31 73.43(4) . .
As25 Cs8 As31 74.66(4) 4_565 .
As38 Cs8 As31 167.96(4) 4_565 .
As18 Cs8 As31 80.13(3) 4_565 .
As42 Cs8 As31 88.70(4) . .
As40 Cs8 As31 36.24(3) . .
As33 Cs8 As31 70.36(3) . .
As41 Cs8 As23 177.21(4) . 4_565
As25 Cs8 As23 35.09(4) 4_565 4_565
As38 Cs8 As23 78.72(4) 4_565 4_565
As18 Cs8 As23 60.20(3) 4_565 4_565
As42 Cs8 As23 102.29(4) . 4_565
As40 Cs8 As23 99.51(4) . 4_565
As33 Cs8 As23 145.48(4) . 4_565
As31 Cs8 As23 107.80(4) . 4_565
As41 Cs8 As19 129.14(4) . 4_565
As25 Cs8 As19 35.90(3) 4_565 4_565
As38 Cs8 As19 129.52(4) 4_565 4_565
As18 Cs8 As19 34.45(3) 4_565 4_565
As42 Cs8 As19 120.34(4) . 4_565
As40 Cs8 As19 74.78(3) . 4_565
As33 Cs8 As19 103.54(4) . 4_565
As31 Cs8 As19 60.11(3) . 4_565
As23 Cs8 As19 53.04(3) 4_565 4_565
As41 Cs8 Zn3 38.07(3) . .
As25 Cs8 Zn3 107.63(4) 4_565 .
As38 Cs8 Zn3 134.32(4) 4_565 .
As18 Cs8 Zn3 108.03(4) 4_565 .
As42 Cs8 Zn3 73.53(4) . .
As40 Cs8 Zn3 46.83(3) . .
As33 Cs8 Zn3 51.24(3) . .
As31 Cs8 Zn3 36.43(3) . .
As23 Cs8 Zn3 142.60(4) 4_565 .
As19 Cs8 Zn3 96.08(4) 4_565 .
As41 Cs8 As15 147.64(4) . 4_565
As25 Cs8 As15 58.69(3) 4_565 4_565
As38 Cs8 As15 82.05(4) 4_565 4_565
As18 Cs8 As15 33.82(3) 4_565 4_565
As42 Cs8 As15 136.11(4) . 4_565
As40 Cs8 As15 121.94(4) . 4_565
As33 Cs8 As15 111.73(4) . 4_565
As31 Cs8 As15 109.16(4) . 4_565
As23 Cs8 As15 34.64(3) 4_565 4_565
As19 Cs8 As15 50.50(3) 4_565 4_565
Zn3 Cs8 As15 141.47(4) . 4_565
As37 Cs9 As43 140.21(4) 4_576 4_566
As37 Cs9 As30 101.79(4) 4_576 .
As43 Cs9 As30 117.40(4) 4_566 .
As37 Cs9 As47 91.74(4) 4_576 4_566
As43 Cs9 As47 61.41(3) 4_566 4_566
As30 Cs9 As47 142.86(4) . 4_566
As37 Cs9 As38 36.79(3) 4_576 .
As43 Cs9 As38 107.24(4) 4_566 .
As30 Cs9 As38 126.10(4) . .
As47 Cs9 As38 84.42(4) 4_566 .
As37 Cs9 As47 112.21(4) 4_576 2_655
As43 Cs9 As47 88.09(4) 4_566 2_655
As30 Cs9 As47 70.98(3) . 2_655
As47 Cs9 As47 71.88(4) 4_566 2_655
As38 Cs9 As47 141.26(4) . 2_655
As37 Cs9 As32 137.42(4) 4_576 .
As43 Cs9 As32 80.99(4) 4_566 .
As30 Cs9 As32 36.46(3) . .
As47 Cs9 As32 125.98(4) 4_566 .
As38 Cs9 As32 146.64(4) . .
As47 Cs9 As32 69.42(4) 2_655 .
As37 Cs9 As48 75.93(4) 4_576 2_655
As43 Cs9 As48 116.93(4) 4_566 2_655
As30 Cs9 As48 78.15(4) . 2_655
As47 Cs9 As48 71.82(3) 4_566 2_655
As38 Cs9 As48 107.68(4) . 2_655
As47 Cs9 As48 36.28(3) 2_655 2_655
As32 Cs9 As48 96.10(4) . 2_655
As37 Cs9 As42 107.11(4) 4_576 4_566
As43 Cs9 As42 34.65(3) 4_566 4_566
As30 Cs9 As42 143.53(4) . 4_566
As47 Cs9 As42 58.36(3) 4_566 4_566
As38 Cs9 As42 72.60(4) . 4_566
As47 Cs9 As42 116.04(4) 2_655 4_566
As32 Cs9 As42 109.47(4) . 4_566
As48 Cs9 As42 130.05(4) 2_655 4_566
As37 Cs9 As46 81.49(4) 4_576 4_566
As43 Cs9 As46 59.54(3) 4_566 4_566
As30 Cs9 As46 176.40(4) . 4_566
As47 Cs9 As46 34.76(3) 4_566 4_566
As38 Cs9 As46 57.48(3) . 4_566
As47 Cs9 As46 106.50(4) 2_655 4_566
As32 Cs9 As46 140.54(4) . 4_566
As48 Cs9 As46 101.39(4) 2_655 4_566
As42 Cs9 As46 34.92(3) 4_566 4_566
As37 Cs9 Zn4 104.02(4) 4_576 2_655
As43 Cs9 Zn4 111.36(4) 4_566 2_655
As30 Cs9 Zn4 36.44(3) . 2_655
As47 Cs9 Zn4 106.83(4) 4_566 2_655
As38 Cs9 Zn4 140.52(4) . 2_655
As47 Cs9 Zn4 35.75(3) 2_655 2_655
As32 Cs9 Zn4 50.98(3) . 2_655
As48 Cs9 Zn4 46.21(3) 2_655 2_655
As42 Cs9 Zn4 145.60(4) 4_566 2_655
As46 Cs9 Zn4 141.55(4) 4_566 2_655
As37 Cs9 Cs8 80.03(3) 4_576 4_566
As43 Cs9 Cs8 74.14(3) 4_566 4_566
As30 Cs9 Cs8 121.48(3) . 4_566
As47 Cs9 Cs8 94.71(3) 4_566 4_566
As38 Cs9 Cs8 45.16(3) . 4_566
As47 Cs9 Cs8 161.55(3) 2_655 4_566
As32 Cs9 Cs8 111.56(3) . 4_566
As48 Cs9 Cs8 151.86(3) 2_655 4_566
As42 Cs9 Cs8 45.63(2) 4_566 4_566
As46 Cs9 Cs8 60.30(3) 4_566 4_566
Zn4 Cs9 Cs8 157.81(3) 2_655 4_566
As50 Cs10 As54 146.45(4) . 2_645
As50 Cs10 As44 87.38(4) . .
As54 Cs10 As44 113.97(4) 2_645 .
As50 Cs10 As29 175.93(4) . .
As54 Cs10 As29 36.68(3) 2_645 .
As44 Cs10 As29 92.58(4) . .
As50 Cs10 As49 71.69(4) . 2_645
As54 Cs10 As49 78.32(4) 2_645 2_645
As44 Cs10 As49 151.00(4) . 2_645
As29 Cs10 As49 109.71(4) . 2_645
As50 Cs10 As39 118.89(4) . .
As54 Cs10 As39 91.09(4) 2_645 .
As44 Cs10 As39 36.30(3) . .
As29 Cs10 As39 59.84(3) . .
As49 Cs10 As39 169.31(4) 2_645 .
As50 Cs10 As45 78.89(4) . 2_645
As54 Cs10 As45 85.72(4) 2_645 2_645
As44 Cs10 As45 67.47(3) . 2_645
As29 Cs10 As45 104.86(4) . 2_645
As49 Cs10 As45 88.45(4) 2_645 2_645
As39 Cs10 As45 92.20(4) . 2_645
As50 Cs10 As36 87.52(4) . .
As54 Cs10 As36 108.37(4) 2_645 .
As44 Cs10 As36 107.63(4) . .
As29 Cs10 As36 88.61(4) . .
As49 Cs10 As36 91.70(4) 2_645 .
As39 Cs10 As36 90.31(4) . .
As45 Cs10 As36 165.65(4) 2_645 .
As50 Cs10 Zn3 34.71(3) . 2_645
As54 Cs10 Zn3 124.59(4) 2_645 2_645
As44 Cs10 Zn3 73.20(4) . 2_645
As29 Cs10 Zn3 148.89(4) . 2_645
As49 Cs10 Zn3 78.28(4) 2_645 2_645
As39 Cs10 Zn3 109.43(4) . 2_645
As45 Cs10 Zn3 44.29(3) 2_645 2_645
As36 Cs10 Zn3 121.81(4) . 2_645
As50 Cs10 Cs13 127.03(3) . 2_645
As54 Cs10 Cs13 56.72(3) 2_645 2_645
As44 Cs10 Cs13 59.55(3) . 2_645
As29 Cs10 Cs13 56.02(3) . 2_645
As49 Cs10 Cs13 117.97(3) 2_645 2_645
As39 Cs10 Cs13 55.46(3) . 2_645
As45 Cs10 Cs13 51.54(3) 2_645 2_645
As36 Cs10 Cs13 138.86(3) . 2_645
Zn3 Cs10 Cs13 93.31(3) 2_645 2_645
As50 Cs10 Cs15 123.37(4) . 2_645
As54 Cs10 Cs15 47.82(3) 2_645 2_645
As44 Cs10 Cs15 146.45(3) . 2_645
As29 Cs10 Cs15 55.74(3) . 2_645
As49 Cs10 Cs15 61.40(3) 2_645 2_645
As39 Cs10 Cs15 110.27(3) . 2_645
As45 Cs10 Cs15 126.65(3) 2_645 2_645
As36 Cs10 Cs15 65.16(3) . 2_645
Zn3 Cs10 Cs15 139.60(3) 2_645 2_645
Cs13 Cs10 Cs15 102.96(2) 2_645 2_645
As50 Cs10 Cs11 46.21(3) . .
As54 Cs10 Cs11 125.90(3) 2_645 .
As44 Cs10 Cs11 119.60(3) . .
As29 Cs10 Cs11 130.95(3) . .
As49 Cs10 Cs11 58.53(3) 2_645 .
As39 Cs10 Cs11 129.12(3) . .
As45 Cs10 Cs11 120.80(3) 2_645 .
As36 Cs10 Cs11 48.65(3) . .
Zn3 Cs10 Cs11 79.39(3) 2_645 .
Cs13 Cs10 Cs11 172.34(3) 2_645 .
Cs15 Cs10 Cs11 81.53(2) 2_645 .
As50 Cs11 As43 89.11(4) . 2_645
As50 Cs11 As48 130.54(4) . 4_566
As43 Cs11 As48 82.09(4) 2_645 4_566
As50 Cs11 As43 162.03(4) . 4_566
As43 Cs11 As43 77.74(4) 2_645 4_566
As48 Cs11 As43 36.15(3) 4_566 4_566
As50 Cs11 As36 86.47(4) . .
As43 Cs11 As36 134.34(4) 2_645 .
As48 Cs11 As36 132.36(4) 4_566 .
As43 Cs11 As36 111.47(4) 4_566 .
As50 Cs11 As47 102.18(4) . 2_655
As43 Cs11 As47 153.83(4) 2_645 2_655
As48 Cs11 As47 72.59(3) 4_566 2_655
As43 Cs11 As47 85.41(4) 4_566 2_655
As36 Cs11 As47 70.60(4) . 2_655
As50 Cs11 As37 57.15(3) . 2_645
As43 Cs11 As37 82.24(4) 2_645 2_645
As48 Cs11 As37 73.43(3) 4_566 2_645
As43 Cs11 As37 108.29(4) 4_566 2_645
As36 Cs11 As37 130.26(4) . 2_645
As47 Cs11 As37 84.26(3) 2_655 2_645
As50 Cs11 As53 93.76(4) . 2_645
As43 Cs11 As53 56.46(3) 2_645 2_645
As48 Cs11 As53 119.64(4) 4_566 2_645
As43 Cs11 As53 89.16(4) 4_566 2_645
As36 Cs11 As53 78.50(4) . 2_645
As47 Cs11 As53 143.98(4) 2_655 2_645
As37 Cs11 As53 130.92(4) 2_645 2_645
As50 Cs11 As32 122.56(4) . .
As43 Cs11 As32 127.19(4) 2_645 .
As48 Cs11 As32 100.51(4) 4_566 .
As43 Cs11 As32 75.39(3) 4_566 .
As36 Cs11 As32 36.09(3) . .
As47 Cs11 As32 65.69(3) 2_655 .
As37 Cs11 As32 149.57(4) 2_645 .
As53 Cs11 As32 78.47(3) 2_645 .
As50 Cs11 As40 34.74(3) . 2_645
As43 Cs11 As40 66.15(3) 2_645 2_645
As48 Cs11 As40 99.66(4) 4_566 2_645
As43 Cs11 As40 127.32(4) 4_566 2_645
As36 Cs11 As40 121.20(4) . 2_645
As47 Cs11 As40 111.12(4) 2_655 2_645
As37 Cs11 As40 32.95(3) 2_645 2_645
As53 Cs11 As40 100.41(3) 2_645 2_645
As32 Cs11 As40 157.27(4) . 2_645
As50 Cs11 Cs14 140.34(4) . 2_645
As43 Cs11 Cs14 78.22(3) 2_645 2_645
As48 Cs11 Cs14 85.14(3) 4_566 2_645
As43 Cs11 Cs14 49.00(3) 4_566 2_645
As36 Cs11 Cs14 76.79(3) . 2_645
As47 Cs11 Cs14 105.53(3) 2_655 2_645
As37 Cs11 Cs14 152.74(3) 2_645 2_645
As53 Cs11 Cs14 48.04(2) 2_645 2_645
As32 Cs11 Cs14 49.97(3) . 2_645
As40 Cs11 Cs14 142.80(3) 2_645 2_645
As50 Cs11 Cs10 43.53(3) . .
As43 Cs11 Cs10 99.48(3) 2_645 .
As48 Cs11 Cs10 173.53(3) 4_566 .
As43 Cs11 Cs10 150.30(3) 4_566 .
As36 Cs11 Cs10 50.09(3) . .
As47 Cs11 Cs10 104.97(3) 2_655 .
As37 Cs11 Cs10 100.49(3) 2_645 .
As53 Cs11 Cs10 65.92(3) 2_645 .
As32 Cs11 Cs10 83.60(3) . .
As40 Cs11 Cs10 75.45(3) 2_645 .
Cs14 Cs11 Cs10 101.32(2) 2_645 .
As52 Cs12 As54 77.22(4) . .
As52 Cs12 As44 60.30(3) . 2_645
As54 Cs12 As44 124.02(4) . 2_645
As52 Cs12 As49 144.13(4) . .
As54 Cs12 As49 75.54(4) . .
As44 Cs12 As49 155.43(4) 2_645 .
As52 Cs12 As35 123.67(4) . 2_645
As54 Cs12 As35 71.87(4) . 2_645
As44 Cs12 As35 101.84(4) 2_645 2_645
As49 Cs12 As35 68.11(3) . 2_645
As52 Cs12 As46 170.12(4) . .
As54 Cs12 As46 109.14(4) . .
As44 Cs12 As46 118.65(4) 2_645 .
As49 Cs12 As46 36.99(3) . .
As35 Cs12 As46 66.10(3) 2_645 .
As52 Cs12 As41 95.66(4) . .
As54 Cs12 As41 107.77(4) . .
As44 Cs12 As41 110.89(4) 2_645 .
As49 Cs12 As41 71.31(3) . .
As35 Cs12 As41 138.07(4) 2_645 .
As46 Cs12 As41 75.35(3) . .
As52 Cs12 As39 57.07(3) . 2_645
As54 Cs12 As39 93.26(4) . 2_645
As44 Cs12 As39 33.85(3) 2_645 2_645
As49 Cs12 As39 146.89(4) . 2_645
As35 Cs12 As39 78.81(3) 2_645 2_645
As46 Cs12 As39 128.39(4) . 2_645
As41 Cs12 As39 141.33(4) . 2_645
As52 Cs12 As45 69.80(3) . .
As54 Cs12 As45 80.24(3) . .
As44 Cs12 As45 113.08(4) 2_645 .
As49 Cs12 As45 82.90(3) . .
As35 Cs12 As45 143.66(4) 2_645 .
As46 Cs12 As45 103.31(4) . .
As41 Cs12 As45 34.23(3) . .
As39 Cs12 As45 126.49(4) 2_645 .
As52 Cs12 As34 34.12(3) . 2_645
As54 Cs12 As34 65.88(3) . 2_645
As44 Cs12 As34 58.42(3) 2_645 2_645
As49 Cs12 As34 140.08(4) . 2_645
As35 Cs12 As34 89.81(3) 2_645 2_645
As46 Cs12 As34 155.20(4) . 2_645
As41 Cs12 As34 129.43(4) . 2_645
As39 Cs12 As34 34.22(3) 2_645 2_645
As45 Cs12 As34 99.74(3) . 2_645
As52 Cs12 As51 119.54(4) . 2_645
As54 Cs12 As51 162.93(4) . 2_645
As44 Cs12 As51 67.68(3) 2_645 2_645
As49 Cs12 As51 90.17(4) . 2_645
As35 Cs12 As51 94.34(4) 2_645 2_645
As46 Cs12 As51 54.77(3) . 2_645
As41 Cs12 As51 75.50(4) . 2_645
As39 Cs12 As51 93.83(4) 2_645 2_645
As45 Cs12 As51 107.63(4) . 2_645
As34 Cs12 As51 125.58(4) 2_645 2_645
As52 Cs12 Cs13 73.79(3) . 2_645
As54 Cs12 Cs13 144.85(4) . 2_645
As44 Cs12 Cs13 54.48(3) 2_645 2_645
As49 Cs12 Cs13 119.67(3) . 2_645
As35 Cs12 Cs13 142.01(4) 2_645 2_645
As46 Cs12 Cs13 97.50(3) . 2_645
As41 Cs12 Cs13 56.72(3) . 2_645
As39 Cs12 Cs13 87.42(3) 2_645 2_645
As45 Cs12 Cs13 71.43(3) . 2_645
As34 Cs12 Cs13 98.40(3) 2_645 2_645
As51 Cs12 Cs13 51.11(3) 2_645 2_645
As24 Cs13 As45 137.79(4) 3_666 .
As24 Cs13 As52 103.96(4) 3_666 .
As45 Cs13 As52 74.37(4) . .
As24 Cs13 As55 77.42(4) 3_666 .
As45 Cs13 As55 137.89(4) . .
As52 Cs13 As55 74.53(4) . .
As24 Cs13 As33 67.45(3) 3_666 2_655
As45 Cs13 As33 120.24(4) . 2_655
As52 Cs13 As33 165.19(4) . 2_655
As55 Cs13 As33 91.49(4) . 2_655
As24 Cs13 As51 115.26(4) 3_666 .
As45 Cs13 As51 104.27(4) . .
As52 Cs13 As51 71.42(4) . .
As55 Cs13 As51 38.21(3) . .
As33 Cs13 As51 100.71(4) 2_655 .
As24 Cs13 As44 155.54(4) 3_666 .
As45 Cs13 As44 35.63(3) . .
As52 Cs13 As44 53.67(3) . .
As55 Cs13 As44 102.33(4) . .
As33 Cs13 As44 136.60(4) 2_655 .
As51 Cs13 As44 70.20(4) . .
As24 Cs13 As39 72.74(3) 3_666 2_655
As45 Cs13 As39 91.29(4) . 2_655
As52 Cs13 As39 154.84(4) . 2_655
As55 Cs13 As39 126.97(4) . 2_655
As33 Cs13 As39 36.61(3) 2_655 2_655
As51 Cs13 As39 133.12(4) . 2_655
As44 Cs13 As39 122.40(4) . 2_655
As24 Cs13 As29 36.06(3) 3_666 2_655
As45 Cs13 As29 102.60(4) . 2_655
As52 Cs13 As29 105.81(4) . 2_655
As55 Cs13 As29 112.72(4) . 2_655
As33 Cs13 As29 74.72(3) 2_655 2_655
As51 Cs13 As29 150.92(4) . 2_655
As44 Cs13 As29 132.58(4) . 2_655
As39 Cs13 As29 56.50(3) 2_655 2_655
As24 Cs13 As54 57.59(3) 3_666 .
As45 Cs13 As54 82.44(3) . .
As52 Cs13 As54 74.25(3) . .
As55 Cs13 As54 115.10(4) . .
As33 Cs13 As54 108.43(4) 2_655 .
As51 Cs13 As54 141.49(4) . .
As44 Cs13 As54 102.46(4) . .
As39 Cs13 As54 83.58(3) 2_655 .
As29 Cs13 As54 33.93(3) 2_655 .
As24 Cs13 As41 100.45(4) 3_666 2_655
As45 Cs13 As41 101.98(4) . 2_655
As52 Cs13 As41 146.49(4) . 2_655
As55 Cs13 As41 88.95(4) . 2_655
As33 Cs13 As41 34.55(3) 2_655 2_655
As51 Cs13 As41 77.57(3) . 2_655
As44 Cs13 As41 104.00(4) . 2_655
As39 Cs13 As41 55.84(3) 2_655 2_655
As29 Cs13 As41 107.45(3) 2_655 2_655
As54 Cs13 As41 139.05(4) . 2_655
As24 Cs13 As44 105.39(4) 3_666 2_655
As45 Cs13 As44 63.34(3) . 2_655
As52 Cs13 As44 137.62(4) . 2_655
As55 Cs13 As44 141.72(4) . 2_655
As33 Cs13 As44 57.13(3) 2_655 2_655
As51 Cs13 As44 120.32(4) . 2_655
As44 Cs13 As44 89.99(2) . 2_655
As39 Cs13 As44 33.03(3) 2_655 2_655
As29 Cs13 As44 81.93(3) 2_655 2_655
As54 Cs13 As44 96.84(3) . 2_655
As41 Cs13 As44 52.80(3) 2_655 2_655
As37 Cs14 As25 82.10(4) 3_665 2_655
As37 Cs14 As53 104.47(4) 3_665 .
As25 Cs14 As53 169.97(4) 2_655 .
As37 Cs14 As43 87.21(4) 3_665 3_665
As25 Cs14 As43 92.45(4) 2_655 3_665
As53 Cs14 As43 95.40(4) . 3_665
As37 Cs14 As56 107.90(4) 3_665 .
As25 Cs14 As56 85.42(4) 2_655 .
As53 Cs14 As56 85.33(4) . .
As43 Cs14 As56 164.24(4) 3_665 .
As37 Cs14 As32 163.53(4) 3_665 2_655
As25 Cs14 As32 89.35(4) 2_655 2_655
As53 Cs14 As32 86.03(4) . 2_655
As43 Cs14 As32 79.08(4) 3_665 2_655
As56 Cs14 As32 85.27(4) . 2_655
As37 Cs14 As48 73.58(3) 3_665 .
As25 Cs14 As48 154.02(4) 2_655 .
As53 Cs14 As48 35.15(3) . .
As43 Cs14 As48 77.58(3) 3_665 .
As56 Cs14 As48 110.45(4) . .
As32 Cs14 As48 111.72(4) 2_655 .
As37 Cs14 Zn2 93.45(4) 3_665 2_655
As25 Cs14 Zn2 37.41(3) 2_655 2_655
As53 Cs14 Zn2 133.35(4) . 2_655
As43 Cs14 Zn2 128.68(4) 3_665 2_655
As56 Cs14 Zn2 48.05(3) . 2_655
As32 Cs14 Zn2 88.14(4) 2_655 2_655
As48 Cs14 Zn2 150.94(4) . 2_655
As37 Cs14 As40 33.33(3) 3_665 3_665
As25 Cs14 As40 60.32(3) 2_655 3_665
As53 Cs14 As40 128.93(4) . 3_665
As43 Cs14 As40 65.58(3) 3_665 3_665
As56 Cs14 As40 125.46(4) . 3_665
As32 Cs14 As40 130.54(4) 2_655 3_665
As48 Cs14 As40 93.83(3) . 3_665
Zn2 Cs14 As40 88.17(3) 2_655 3_665
As37 Cs14 Cs11 121.59(3) 3_665 2_655
As25 Cs14 Cs11 128.68(4) 2_655 2_655
As53 Cs14 Cs11 54.35(3) . 2_655
As43 Cs14 Cs11 49.90(3) 3_665 2_655
As56 Cs14 Cs11 120.99(3) . 2_655
As32 Cs14 Cs11 54.65(3) 2_655 2_655
As48 Cs14 Cs11 61.32(3) . 2_655
Zn2 Cs14 Cs11 142.74(4) 2_655 2_655
As40 Cs14 Cs11 113.54(3) 3_665 2_655
As37 Cs14 Cs11 50.57(3) 3_665 4_565
As25 Cs14 Cs11 110.05(3) 2_655 4_565
As53 Cs14 Cs11 79.94(3) . 4_565
As43 Cs14 Cs11 46.37(3) 3_665 4_565
As56 Cs14 Cs11 148.39(3) . 4_565
As32 Cs14 Cs11 121.06(3) 2_655 4_565
As48 Cs14 Cs11 46.44(2) . 4_565
Zn2 Cs14 Cs11 139.68(3) 2_655 4_565
As40 Cs14 Cs11 52.05(2) 3_665 4_565
Cs11 Cs14 Cs11 71.29(2) 2_655 4_565
As37 Cs14 Cs9 117.04(3) 3_665 2_655
As25 Cs14 Cs9 67.01(3) 2_655 2_655
As53 Cs14 Cs9 115.14(3) . 2_655
As43 Cs14 Cs9 44.15(3) 3_665 2_655
As56 Cs14 Cs9 121.67(3) . 2_655
As32 Cs14 Cs9 46.50(3) 2_655 2_655
As48 Cs14 Cs9 116.32(3) . 2_655
Zn2 Cs14 Cs9 92.73(3) 2_655 2_655
As40 Cs14 Cs9 84.49(3) 3_665 2_655
Cs11 Cs14 Cs9 61.677(18) 2_655 2_655
Cs11 Cs14 Cs9 89.94(2) 4_565 2_655
As27 Cs15 As28 149.44(4) 2_645 2_655
As27 Cs15 As54 96.14(4) 2_645 .
As28 Cs15 As54 114.42(4) 2_655 .
As27 Cs15 As53 85.97(4) 2_645 .
As28 Cs15 As53 88.46(4) 2_655 .
As54 Cs15 As53 101.03(4) . .
As27 Cs15 As20 118.35(4) 2_645 2_655
As28 Cs15 As20 77.82(4) 2_655 2_655
As54 Cs15 As20 63.37(3) . 2_655
As53 Cs15 As20 151.15(4) . 2_655
As27 Cs15 As13 64.17(3) 2_645 2_645
As28 Cs15 As13 91.84(4) 2_655 2_645
As54 Cs15 As13 135.19(4) . 2_645
As53 Cs15 As13 116.03(4) . 2_645
As20 Cs15 As13 89.95(4) 2_655 2_645
As27 Cs15 As56 80.72(4) 2_645 .
As28 Cs15 As56 68.96(4) 2_655 .
As54 Cs15 As56 171.45(4) . .
As53 Cs15 As56 86.74(4) . .
As20 Cs15 As56 111.04(4) 2_655 .
As13 Cs15 As56 36.37(3) 2_645 .
As27 Cs15 Zn4 48.74(3) 2_645 .
As28 Cs15 Zn4 124.10(4) 2_655 .
As54 Cs15 Zn4 95.43(4) . .
As53 Cs15 Zn4 38.07(3) . .
As20 Cs15 Zn4 155.78(4) 2_655 .
As13 Cs15 Zn4 98.67(4) 2_645 .
As56 Cs15 Zn4 88.48(4) . .
As27 Cs15 As29 123.69(4) 2_645 2_655
As28 Cs15 As29 84.99(4) 2_655 2_655
As54 Cs15 As29 34.24(3) . 2_655
As53 Cs15 As29 119.10(4) . 2_655
As20 Cs15 As29 35.36(3) 2_655 2_655
As13 Cs15 As29 124.63(4) 2_645 2_655
As56 Cs15 As29 143.21(4) . 2_655
Zn4 Cs15 As29 128.18(4) . 2_655
As27 Cs15 As35 35.22(3) 2_645 2_645
As28 Cs15 As35 157.86(4) 2_655 2_645
As54 Cs15 As35 69.92(3) . 2_645
As53 Cs15 As35 69.48(3) . 2_645
As20 Cs15 As35 120.89(4) 2_655 2_645
As13 Cs15 As35 99.39(3) 2_645 2_645
As56 Cs15 As35 110.13(4) . 2_645
Zn4 Cs15 As35 35.48(3) . 2_645
As29 Cs15 As35 103.72(3) 2_655 2_645
As27 Cs15 As16 85.17(3) 2_645 2_645
As28 Cs15 As16 109.80(4) 2_655 2_645
As54 Cs15 As16 58.48(3) . 2_645
As53 Cs15 As16 156.51(4) . 2_645
As20 Cs15 As16 33.59(3) 2_655 2_645
As13 Cs15 As16 79.14(3) 2_645 2_645
As56 Cs15 As16 113.15(4) . 2_645
Zn4 Cs15 As16 126.10(4) . 2_645
As29 Cs15 As16 51.14(3) 2_655 2_645
As35 Cs15 As16 91.13(3) 2_645 2_645
As27 Cs15 As26 74.16(3) 2_645 2_645
As28 Cs15 As26 132.47(4) 2_655 2_645
As54 Cs15 As26 33.18(3) . 2_645
As53 Cs15 As26 122.82(4) . 2_645
As20 Cs15 As26 57.41(3) 2_655 2_645
As13 Cs15 As26 102.42(4) 2_645 2_645
As56 Cs15 As26 138.68(4) . 2_645
Zn4 Cs15 As26 98.50(4) . 2_645
As29 Cs15 As26 49.62(3) 2_655 2_645
As35 Cs15 As26 63.58(3) 2_645 2_645
As16 Cs15 As26 33.69(3) 2_645 2_645
As17 Cs16 As37 90.86(4) 2_645 3_665
As17 Cs16 As15 100.53(4) 2_645 2_645
As37 Cs16 As15 114.84(4) 3_665 2_645
As17 Cs16 As7 86.93(4) 2_645 2_645
As37 Cs16 As7 164.32(4) 3_665 2_645
As15 Cs16 As7 80.80(4) 2_645 2_645
As17 Cs16 As19 82.68(4) 2_645 2_655
As37 Cs16 As19 102.71(4) 3_665 2_655
As15 Cs16 As19 142.17(4) 2_645 2_655
As7 Cs16 As19 61.62(4) 2_645 2_655
As17 Cs16 As31 133.37(4) 2_645 3_665
As37 Cs16 As31 63.71(3) 3_665 3_665
As15 Cs16 As31 125.17(4) 2_645 3_665
As7 Cs16 As31 107.27(4) 2_645 3_665
As19 Cs16 As31 67.45(4) 2_655 3_665
As17 Cs16 As55 153.95(4) 2_645 4_565
As37 Cs16 As55 63.09(3) 3_665 4_565
As15 Cs16 As55 90.83(4) 2_645 4_565
As7 Cs16 As55 118.22(4) 2_645 4_565
As19 Cs16 As55 102.59(4) 2_655 4_565
As31 Cs16 As55 36.65(4) 3_665 4_565
As17 Cs16 As38 119.37(4) 2_645 2_645
As37 Cs16 As38 36.23(3) 3_665 2_645
As15 Cs16 As38 86.58(4) 2_645 2_645
As7 Cs16 As38 152.64(4) 2_645 2_645
As19 Cs16 As38 124.94(4) 2_655 2_645
As31 Cs16 As38 61.32(3) 3_665 2_645
As55 Cs16 As38 37.40(3) 4_565 2_645
As17 Cs16 As40 105.11(4) 2_645 3_665
As37 Cs16 As40 33.20(3) 3_665 3_665
As15 Cs16 As40 137.55(4) 2_645 3_665
As7 Cs16 As40 133.23(4) 2_645 3_665
As19 Cs16 As40 75.08(3) 2_655 3_665
As31 Cs16 As40 34.46(3) 3_665 3_665
As55 Cs16 As40 53.41(3) 4_565 3_665
As38 Cs16 As40 51.37(3) 2_645 3_665
As17 Cs16 Zn2 36.94(3) 2_645 2_655
As37 Cs16 Zn2 91.88(4) 3_665 2_655
As15 Cs16 Zn2 132.10(4) 2_645 2_655
As7 Cs16 Zn2 77.09(4) 2_645 2_655
As19 Cs16 Zn2 46.56(3) 2_655 2_655
As31 Cs16 Zn2 101.94(4) 3_665 2_655
As55 Cs16 Zn2 137.05(4) 4_565 2_655
As38 Cs16 Zn2 128.11(4) 2_645 2_655
As40 Cs16 Zn2 86.12(3) 3_665 2_655
As17 Cs16 As23 79.91(4) 2_645 2_645
As37 Cs16 As23 87.52(4) 3_665 2_645
As15 Cs16 As23 34.77(3) 2_645 2_645
As7 Cs16 As23 107.32(4) 2_645 2_645
As19 Cs16 As23 159.93(4) 2_655 2_645
As31 Cs16 As23 132.45(4) 3_665 2_645
As55 Cs16 As23 97.44(4) 4_565 2_645
As38 Cs16 As23 73.01(3) 2_645 2_645
As40 Cs16 As23 119.17(3) 3_665 2_645
Zn2 Cs16 As23 116.85(4) 2_655 2_645
As17 Cs16 Cs4 137.88(4) 2_645 2_645
As37 Cs16 Cs4 127.00(3) 3_665 2_645
As15 Cs16 Cs4 50.47(3) 2_645 2_645
As7 Cs16 Cs4 61.50(3) 2_645 2_645
As19 Cs16 Cs4 102.96(3) 2_655 2_645
As31 Cs16 Cs4 85.12(3) 3_665 2_645
As55 Cs16 Cs4 66.46(3) 4_565 2_645
As38 Cs16 Cs4 91.81(3) 2_645 2_645
As40 Cs16 Cs4 116.76(3) 3_665 2_645
Zn2 Cs16 Cs4 138.04(3) 2_655 2_645
As23 Cs16 Cs4 83.70(3) 2_645 2_645
As4 Zn1 As20 117.44(7) . .
As4 Zn1 As24 121.35(8) . 4_565
As20 Zn1 As24 88.20(6) . 4_565
As4 Zn1 As12 88.19(6) . .
As20 Zn1 As12 119.97(8) . .
As24 Zn1 As12 125.13(8) 4_565 .
As4 Zn1 Cs4 66.04(5) . 4_565
As20 Zn1 Cs4 141.03(6) . 4_565
As24 Zn1 Cs4 62.65(5) 4_565 4_565
As12 Zn1 Cs4 98.51(6) . 4_565
As4 Zn1 Cs7 143.56(6) . .
As20 Zn1 Cs7 65.67(5) . .
As24 Zn1 Cs7 94.51(5) 4_565 .
As12 Zn1 Cs7 63.59(5) . .
Cs4 Zn1 Cs7 136.76(4) 4_565 .
As14 Zn2 As10 120.60(8) . .
As14 Zn2 As25 124.77(9) . .
As10 Zn2 As25 88.08(7) . .
As14 Zn2 As17 89.19(7) . 1_545
As10 Zn2 As17 117.37(8) . 1_545
As25 Zn2 As17 120.14(8) . 1_545
As14 Zn2 Cs14 85.32(6) . 2_645
As10 Zn2 Cs14 148.79(7) . 2_645
As25 Zn2 Cs14 61.51(5) . 2_645
As17 Zn2 Cs14 76.72(5) 1_545 2_645
As14 Zn2 Cs16 143.05(7) . 2_645
As10 Zn2 Cs16 87.54(6) . 2_645
As25 Zn2 Cs16 75.23(6) . 2_645
As17 Zn2 Cs16 54.94(5) 1_545 2_645
Cs14 Zn2 Cs16 78.49(3) 2_645 2_645
As52 Zn3 As50 120.00(8) 2_655 2_655
As52 Zn3 As31 124.37(8) 2_655 .
As50 Zn3 As31 88.01(7) 2_655 .
As52 Zn3 As41 89.64(7) 2_655 .
As50 Zn3 As41 115.95(8) 2_655 .
As31 Zn3 As41 122.00(8) . .
As52 Zn3 Cs8 137.24(6) 2_655 .
As50 Zn3 Cs8 100.06(6) 2_655 .
As31 Zn3 Cs8 67.10(5) . .
As41 Zn3 Cs8 57.49(5) . .
As52 Zn3 Cs10 81.98(5) 2_655 2_655
As50 Zn3 Cs10 51.80(5) 2_655 2_655
As31 Zn3 Cs10 139.77(6) . 2_655
As41 Zn3 Cs10 83.48(5) . 2_655
Cs8 Zn3 Cs10 116.34(4) . 2_655
As47 Zn4 As30 119.75(8) . 2_645
As47 Zn4 As35 120.97(8) . 2_645
As30 Zn4 As35 88.78(6) 2_645 2_645
As47 Zn4 As53 88.97(7) . .
As30 Zn4 As53 118.78(8) 2_645 .
As35 Zn4 As53 123.04(8) 2_645 .
As47 Zn4 Cs15 147.93(7) . .
As30 Zn4 Cs15 86.47(6) 2_645 .
As35 Zn4 Cs15 73.94(5) 2_645 .
As53 Zn4 Cs15 60.72(5) . .
As47 Zn4 Cs9 62.50(5) . 2_645
As30 Zn4 Cs9 60.24(5) 2_645 2_645
As35 Zn4 Cs9 134.84(6) 2_645 2_645
As53 Zn4 Cs9 101.35(6) . 2_645
Cs15 Zn4 Cs9 129.62(4) . 2_645
As4 As1 As7 105.24(8) . 2_545
As4 As1 As9 102.28(7) . .
As7 As1 As9 59.32(6) 2_545 .
As4 As1 Cs2 133.53(6) . .
As7 As1 Cs2 112.59(7) 2_545 .
As9 As1 Cs2 76.33(5) . .
As13 As2 As3 106.57(7) . 1_565
As13 As2 As6 105.74(7) . .
As3 As2 As6 60.09(6) 1_565 .
As13 As2 Cs5 138.54(7) . 2
As3 As2 Cs5 77.77(5) 1_565 2
As6 As2 Cs5 111.37(6) . 2
As13 As2 Cs2 65.77(5) . 1_565
As3 As2 Cs2 72.18(5) 1_565 1_565
As6 As2 Cs2 126.92(6) . 1_565
Cs5 As2 Cs2 77.29(3) 2 1_565
As14 As3 As2 105.95(7) . 1_545
As14 As3 As6 103.63(7) . 1_545
As2 As3 As6 60.10(6) 1_545 1_545
As14 As3 Cs3 133.69(7) . 2_545
As2 As3 Cs3 114.54(6) 1_545 2_545
As6 As3 Cs3 79.33(5) 1_545 2_545
As14 As3 Cs2 67.31(5) . .
As2 As3 Cs2 72.18(5) 1_545 .
As6 As3 Cs2 126.92(6) 1_545 .
Cs3 As3 Cs2 145.80(4) 2_545 .
As14 As3 Cs5 141.23(7) . 2_545
As2 As3 Cs5 65.84(5) 1_545 2_545
As6 As3 Cs5 103.58(6) 1_545 2_545
Cs3 As3 Cs5 78.46(3) 2_545 2_545
Cs2 As3 Cs5 74.33(3) . 2_545
As1 As4 As5 100.07(7) . .
As1 As4 Zn1 88.05(7) . .
As5 As4 Zn1 82.66(7) . .
As1 As4 Cs4 89.09(6) . 2_545
As5 As4 Cs4 84.41(5) . 2_545
Zn1 As4 Cs4 166.05(7) . 2_545
As1 As4 Cs4 163.36(7) . 4_565
As5 As4 Cs4 72.91(5) . 4_565
Zn1 As4 Cs4 76.21(5) . 4_565
Cs4 As4 Cs4 104.88(4) 2_545 4_565
As1 As4 Cs1 100.20(6) . 1_545
As5 As4 Cs1 157.04(6) . 1_545
Zn1 As4 Cs1 108.70(6) . 1_545
Cs4 As4 Cs1 85.25(3) 2_545 1_545
Cs4 As4 Cs1 90.10(3) 4_565 1_545
As8 As5 As12 102.70(8) 2_545 .
As8 As5 As4 104.76(8) 2_545 .
As12 As5 As4 94.26(7) . .
As8 As5 Cs4 150.81(7) 2_545 4_565
As12 As5 Cs4 106.27(6) . 4_565
As4 As5 Cs4 69.82(5) . 4_565
As8 As5 Cs1 79.77(6) 2_545 3_565
As12 As5 Cs1 131.37(6) . 3_565
As4 As5 Cs1 132.70(6) . 3_565
Cs4 As5 Cs1 83.80(3) 4_565 3_565
As8 As5 Cs4 60.19(5) 2_545 2_545
As12 As5 Cs4 139.75(6) . 2_545
As4 As5 Cs4 60.63(5) . 2_545
Cs4 As5 Cs4 94.37(4) 4_565 2_545
Cs1 As5 Cs4 84.11(3) 3_565 2_545
As17 As6 As3 103.38(7) . 1_565
As17 As6 As2 104.71(7) . .
As3 As6 As2 59.82(6) 1_565 .
As17 As6 Cs2 129.24(7) . 2
As3 As6 Cs2 124.90(7) 1_565 2
As2 As6 Cs2 88.73(6) . 2
As17 As6 Cs3 135.10(7) . 2
As3 As6 Cs3 63.62(5) 1_565 2
As2 As6 Cs3 103.77(6) . 2
Cs2 As6 Cs3 85.12(4) 2 2
As17 As6 Cs5 62.99(5) . .
As3 As6 Cs5 126.82(6) 1_565 .
As2 As6 Cs5 73.92(5) . .
Cs2 As6 Cs5 75.02(3) 2 .
Cs3 As6 Cs5 160.00(4) 2 .
As8 As7 As9 106.70(8) . 2
As8 As7 As1 107.46(8) . 2
As9 As7 As1 60.72(6) 2 2
As8 As7 Cs16 107.73(7) . 2_655
As9 As7 Cs16 144.55(8) 2 2_655
As1 As7 Cs16 100.57(6) 2 2_655
As8 As7 Cs1 63.70(5) . 2
As9 As7 Cs1 78.07(5) 2 2
As1 As7 Cs1 133.90(6) 2 2
Cs16 As7 Cs1 125.48(4) 2_655 2
As7 As8 As5 98.79(8) . 2
As7 As8 Cs4 91.05(6) . .
As5 As8 Cs4 85.78(6) 2 .
As7 As8 Cs6 114.34(7) . 4_576
As5 As8 Cs6 146.74(8) 2 4_576
Cs4 As8 Cs6 90.49(4) . 4_576
As7 As8 Cs1 81.94(6) . 2
As5 As8 Cs1 100.70(6) 2 2
Cs4 As8 Cs1 171.08(6) . 2
Cs6 As8 Cs1 87.40(4) 4_576 2
As7 As8 Cs1 164.82(7) . 4_576
As5 As8 Cs1 66.05(6) 2 4_576
Cs4 As8 Cs1 87.41(4) . 4_576
Cs6 As8 Cs1 80.79(4) 4_576 4_576
Cs1 As8 Cs1 100.79(4) 2 4_576
As12 As9 As7 104.82(8) . 2_545
As12 As9 As1 103.68(7) . .
As7 As9 As1 59.95(6) 2_545 .
As12 As9 Cs3 116.41(6) . .
As7 As9 Cs3 106.37(6) 2_545 .
As1 As9 Cs3 139.90(6) . .
As12 As9 Cs7 63.75(5) . .
As7 As9 Cs7 167.49(7) 2_545 .
As1 As9 Cs7 125.73(6) . .
Cs3 As9 Cs7 76.34(3) . .
As12 As9 Cs2 135.07(6) . .
As7 As9 Cs2 107.12(6) 2_545 .
As1 As9 Cs2 67.76(5) . .
Cs3 As9 Cs2 83.54(3) . .
Cs7 As9 Cs2 85.24(3) . .
As11 As10 As19 100.96(7) . .
As11 As10 Zn2 92.39(7) . .
As19 As10 Zn2 80.60(7) . .
As11 As10 Cs3 99.27(6) . 2_545
As19 As10 Cs3 155.79(7) . 2_545
Zn2 As10 Cs3 111.75(6) . 2_545
As11 As10 Cs1 96.42(6) . 2_545
As19 As10 Cs1 84.77(5) . 2_545
Zn2 As10 Cs1 164.12(7) . 2_545
Cs3 As10 Cs1 79.87(3) 2_545 2_545
As10 As11 As15 103.71(7) . .
As10 As11 As23 102.57(8) . .
As15 As11 As23 60.02(6) . .
As10 As11 Cs5 125.91(6) . .
As15 As11 Cs5 116.66(6) . .
As23 As11 Cs5 71.82(5) . .
As9 As12 As5 100.16(7) . .
As9 As12 Zn1 86.62(7) . .
As5 As12 Zn1 81.82(7) . .
As9 As12 Cs6 156.37(7) . .
As5 As12 Cs6 89.70(6) . .
Zn1 As12 Cs6 116.21(6) . .
As9 As12 Cs7 81.08(5) . .
As5 As12 Cs7 159.18(7) . .
Zn1 As12 Cs7 77.50(5) . .
Cs6 As12 Cs7 97.27(4) . .
As9 As12 Cs1 77.75(5) . .
As5 As12 Cs1 88.75(5) . .
Zn1 As12 Cs1 160.04(6) . .
Cs6 As12 Cs1 81.08(3) . .
Cs7 As12 Cs1 111.66(4) . .
As2 As13 As56 99.11(7) . 2_655
As2 As13 Cs3 101.27(6) . .
As56 As13 Cs3 159.14(7) 2_655 .
As2 As13 Cs2 79.21(5) . 1_565
As56 As13 Cs2 92.70(6) 2_655 1_565
Cs3 As13 Cs2 95.42(4) . 1_565
As2 As13 Cs15 157.30(7) . 2_655
As56 As13 Cs15 71.92(5) 2_655 2_655
Cs3 As13 Cs15 90.51(4) . 2_655
Cs2 As13 Cs15 80.42(3) 1_565 2_655
As2 As13 Cs5 86.11(6) . .
As56 As13 Cs5 93.28(6) 2_655 .
Cs3 As13 Cs5 83.75(4) . .
Cs2 As13 Cs5 164.86(5) 1_565 .
Cs15 As13 Cs5 114.67(4) 2_655 .
As3 As14 As56 98.91(7) . 2_645
As3 As14 Zn2 85.48(7) . .
As56 As14 Zn2 82.30(7) 2_645 .
As3 As14 Cs2 77.60(6) . .
As56 As14 Cs2 90.20(5) 2_645 .
Zn2 As14 Cs2 160.22(7) . .
As3 As14 Cs5 105.48(6) . .
As56 As14 Cs5 155.60(6) 2_645 .
Zn2 As14 Cs5 99.87(6) . .
Cs2 As14 Cs5 94.52(4) . .
As18 As15 As11 107.68(8) . .
As18 As15 As23 107.84(8) . .
As11 As15 As23 61.41(6) . .
As18 As15 Cs16 137.30(7) . 2_655
As11 As15 Cs16 114.73(6) . 2_655
As23 As15 Cs16 88.72(6) . 2_655
As18 As15 Cs4 68.93(5) . .
As11 As15 Cs4 141.17(7) . .
As23 As15 Cs4 157.41(7) . .
Cs16 As15 Cs4 80.82(4) 2_655 .
As18 As15 Cs8 59.23(5) . 4_566
As11 As15 Cs8 122.56(6) . 4_566
As23 As15 Cs8 70.42(5) . 4_566
Cs16 As15 Cs8 92.52(4) 2_655 4_566
Cs4 As15 Cs8 89.98(4) . 4_566
As20 As16 As26 106.15(7) 1_565 .
As20 As16 As22 102.69(7) 1_565 .
As26 As16 As22 58.86(6) . .
As20 As16 Cs3 122.84(6) 1_565 .
As26 As16 Cs3 99.32(6) . .
As22 As16 Cs3 134.07(6) . .
As20 As16 Cs1 132.96(7) 1_565 .
As26 As16 Cs1 111.52(6) . .
As22 As16 Cs1 75.17(5) . .
Cs3 As16 Cs1 77.77(3) . .
As20 As16 Cs15 59.59(5) 1_565 2_655
As26 As16 Cs15 74.03(5) . 2_655
As22 As16 Cs15 122.77(6) . 2_655
Cs3 As16 Cs15 80.67(3) . 2_655
Cs1 As16 Cs15 158.34(4) . 2_655
As6 As17 As56 99.77(7) . 2_655
As6 As17 Zn2 84.60(7) . 1_565
As56 As17 Zn2 81.15(7) 2_655 1_565
As6 As17 Cs16 112.81(7) . 2_655
As56 As17 Cs16 144.53(7) 2_655 2_655
Zn2 As17 Cs16 88.11(6) 1_565 2_655
As6 As17 Cs5 84.00(6) . .
As56 As17 Cs5 91.21(6) 2_655 .
Zn2 As17 Cs5 164.99(7) 1_565 .
Cs16 As17 Cs5 105.31(4) 2_655 .
As15 As18 As19 98.65(7) . .
As15 As18 Cs4 73.78(5) . .
As19 As18 Cs4 169.17(7) . .
As15 As18 Cs8 86.95(6) . 4_566
As19 As18 Cs8 85.24(5) . 4_566
Cs4 As18 Cs8 101.81(4) . 4_566
As15 As18 Cs6 172.55(7) . 4_566
As19 As18 Cs6 86.56(6) . 4_566
Cs4 As18 Cs6 101.75(4) . 4_566
Cs8 As18 Cs6 88.18(4) 4_566 4_566
As15 As18 Cs1 97.89(6) . 2_545
As19 As18 Cs1 85.98(5) . 2_545
Cs4 As18 Cs1 87.41(4) . 2_545
Cs8 As18 Cs1 170.52(5) 4_566 2_545
Cs6 As18 Cs1 87.74(3) 4_566 2_545
As18 As19 As10 102.39(7) . .
As18 As19 As25 105.23(7) . .
As10 As19 As25 93.63(7) . .
As18 As19 Cs16 146.83(7) . 2_645
As10 As19 Cs16 105.73(6) . 2_645
As25 As19 Cs16 90.28(6) . 2_645
As18 As19 Cs8 60.31(5) . 4_566
As10 As19 Cs8 135.79(6) . 4_566
As25 As19 Cs8 58.40(5) . 4_566
Cs16 As19 Cs8 107.67(4) 2_645 4_566
As18 As19 Cs6 59.40(5) . 4_566
As10 As19 Cs6 135.17(6) . 4_566
As25 As19 Cs6 129.46(6) . 4_566
Cs16 As19 Cs6 88.02(3) 2_645 4_566
Cs8 As19 Cs6 74.21(3) 4_566 4_566
As16 As20 As29 98.90(7) 1_545 .
As16 As20 Zn1 89.86(7) 1_545 .
As29 As20 Zn1 81.97(6) . .
As16 As20 Cs15 86.82(6) 1_545 2_645
As29 As20 Cs15 83.51(5) . 2_645
Zn1 As20 Cs15 164.42(6) . 2_645
As16 As20 Cs2 100.86(6) 1_545 .
As29 As20 Cs2 154.72(6) . .
Zn1 As20 Cs2 113.57(6) . .
Cs15 As20 Cs2 82.00(3) 2_645 .
As16 As20 Cs7 161.95(6) 1_545 .
As29 As20 Cs7 68.19(5) . .
Zn1 As20 Cs7 76.20(5) . .
Cs15 As20 Cs7 103.51(4) 2_645 .
Cs2 As20 Cs7 95.28(4) . .
As28 As21 As27 98.45(7) . .
As28 As21 Cs3 174.06(7) . .
As27 As21 Cs3 81.86(5) . .
As28 As21 Cs7 90.06(6) . .
As27 As21 Cs7 84.74(5) . .
Cs3 As21 Cs7 84.06(4) . .
As28 As21 Cs2 88.67(6) . .
As27 As21 Cs2 172.51(7) . .
Cs3 As21 Cs2 91.31(4) . .
Cs7 As21 Cs2 97.67(4) . .
As28 As21 Cs5 102.54(6) . .
As27 As21 Cs5 79.57(5) . .
Cs3 As21 Cs5 83.36(4) . .
Cs7 As21 Cs5 161.11(5) . .
Cs2 As21 Cs5 96.65(4) . .
As24 As22 As26 105.46(7) 4_575 .
As24 As22 As16 103.07(7) 4_575 .
As26 As22 As16 60.28(6) . .
As24 As22 Cs6 124.31(6) 4_575 .
As26 As22 Cs6 98.43(6) . .
As16 As22 Cs6 132.31(7) . .
As24 As22 Cs4 63.49(5) 4_575 4_575
As26 As22 Cs4 167.45(7) . 4_575
As16 As22 Cs4 126.05(6) . 4_575
Cs6 As22 Cs4 84.35(4) . 4_575
As24 As22 Cs1 133.89(7) 4_575 .
As26 As22 Cs1 107.40(6) . .
As16 As22 Cs1 67.91(5) . .
Cs6 As22 Cs1 81.42(3) . .
Cs4 As22 Cs1 85.09(3) 4_575 .
As25 As23 As15 105.00(7) . .
As25 As23 As11 102.52(8) . .
As15 As23 As11 58.57(6) . .
As25 As23 Cs5 124.68(7) . .
As15 As23 Cs5 114.26(7) . .
As11 As23 Cs5 70.02(5) . .
As25 As23 Cs8 59.46(5) . 4_566
As15 As23 Cs8 74.94(5) . 4_566
As11 As23 Cs8 124.08(6) . 4_566
Cs5 As23 Cs8 165.45(5) . 4_566
As25 As23 Cs16 143.42(7) . 2_655
As15 As23 Cs16 56.51(5) . 2_655
As11 As23 Cs16 93.44(6) . 2_655
Cs5 As23 Cs16 91.62(4) . 2_655
Cs8 As23 Cs16 84.30(3) 4_566 2_655
As22 As24 As29 98.75(7) 4_576 4_566
As22 As24 Zn1 88.86(7) 4_576 4_566
As29 As24 Zn1 82.25(6) 4_566 4_566
As22 As24 Cs4 80.61(6) 4_576 .
As29 As24 Cs4 160.95(6) 4_566 .
Zn1 As24 Cs4 78.70(5) 4_566 .
As22 As24 Cs13 113.87(6) 4_576 3_666
As29 As24 Cs13 79.26(5) 4_566 3_666
Zn1 As24 Cs13 152.51(7) 4_566 3_666
Cs4 As24 Cs13 118.60(4) . 3_666
As23 As25 As19 100.12(7) . .
As23 As25 Zn2 92.91(8) . .
As19 As25 Zn2 79.62(7) . .
As23 As25 Cs8 85.45(6) . 4_566
As19 As25 Cs8 85.71(6) . 4_566
Zn2 As25 Cs8 164.72(7) . 4_566
As23 As25 Cs14 118.07(7) . 2_645
As19 As25 Cs14 137.79(7) . 2_645
Zn2 As25 Cs14 81.08(5) . 2_645
Cs8 As25 Cs14 113.08(4) 4_566 2_645
As54 As26 As22 106.36(8) 2_655 .
As54 As26 As16 107.50(7) 2_655 .
As22 As26 As16 60.86(6) . .
As54 As26 Cs7 123.39(7) 2_655 .
As22 As26 Cs7 125.81(7) . .
As16 As26 Cs7 115.58(6) . .
As54 As26 Cs15 57.99(5) 2_655 2_655
As22 As26 Cs15 122.88(6) . 2_655
As16 As26 Cs15 72.28(5) . 2_655
Cs7 As26 Cs15 102.27(4) . 2_655
As21 As27 As30 102.66(7) . .
As21 As27 As35 107.14(7) . .
As30 As27 As35 94.26(7) . .
As21 As27 Cs15 148.94(7) . 2_655
As30 As27 Cs15 103.19(6) . 2_655
As35 As27 Cs15 87.79(5) . 2_655
As21 As27 Cs3 62.17(5) . .
As30 As27 Cs3 135.07(6) . .
As35 As27 Cs3 130.12(6) . .
Cs15 As27 Cs3 87.26(3) 2_655 .
As21 As27 Cs5 66.22(5) . .
As30 As27 Cs5 60.86(4) . .
As35 As27 Cs5 149.77(6) . .
Cs15 As27 Cs5 113.17(4) 2_655 .
Cs3 As27 Cs5 74.75(3) . .
As21 As27 Cs7 60.63(5) . .
As30 As27 Cs7 139.94(6) . .
As35 As27 Cs7 61.76(5) . .
Cs15 As27 Cs7 107.05(4) 2_655 .
Cs3 As27 Cs7 72.56(3) . .
Cs5 As27 Cs7 125.88(4) . .
As21 As28 As32 106.68(8) . .
As21 As28 As36 107.30(8) . .
As32 As28 As36 61.11(6) . .
As21 As28 Cs15 127.52(7) . 2_645
As32 As28 Cs15 125.53(7) . 2_645
As36 As28 Cs15 102.41(6) . 2_645
As21 As28 Cs7 56.97(5) . .
As32 As28 Cs7 122.46(6) . .
As36 As28 Cs7 72.06(5) . .
Cs15 As28 Cs7 94.44(4) 2_645 .
As54 As29 As24 103.42(7) 2_645 4_565
As54 As29 As20 106.95(7) 2_645 .
As24 As29 As20 94.20(6) 4_565 .
As54 As29 Cs7 149.65(7) 2_645 .
As24 As29 Cs7 106.82(6) 4_565 .
As20 As29 Cs7 73.55(5) . .
As54 As29 Cs10 69.03(5) 2_645 .
As24 As29 Cs10 136.78(6) 4_565 .
As20 As29 Cs10 128.99(6) . .
Cs7 As29 Cs10 86.91(4) . .
As54 As29 Cs13 73.28(5) 2_645 2_645
As24 As29 Cs13 64.67(4) 4_565 2_645
As20 As29 Cs13 157.65(6) . 2_645
Cs7 As29 Cs13 117.96(4) . 2_645
Cs10 As29 Cs13 72.64(3) . 2_645
As54 As29 Cs15 60.51(5) 2_645 2_645
As24 As29 Cs15 139.64(6) 4_565 2_645
As20 As29 Cs15 61.13(4) . 2_645
Cs7 As29 Cs15 96.55(4) . 2_645
Cs10 As29 Cs15 75.51(3) . 2_645
Cs13 As29 Cs15 130.68(4) 2_645 2_645
As32 As30 As27 99.32(7) . .
As32 As30 Zn4 90.99(7) . 2_655
As27 As30 Zn4 81.01(6) . 2_655
As32 As30 Cs5 103.35(6) . .
As27 As30 Cs5 83.45(5) . .
Zn4 As30 Cs5 160.37(7) 2_655 .
As32 As30 Cs9 75.11(6) . .
As27 As30 Cs9 163.28(6) . .
Zn4 As30 Cs9 83.32(5) 2_655 .
Cs5 As30 Cs9 113.07(4) . .
As55 As31 As40 100.14(7) 2_655 .
As55 As31 Zn3 92.52(7) 2_655 .
As40 As31 Zn3 80.08(7) . .
As55 As31 Cs16 76.28(6) 2_655 3_665
As40 As31 Cs16 87.15(5) . 3_665
Zn3 As31 Cs16 161.34(6) . 3_665
As55 As31 Cs6 108.55(6) 2_655 .
As40 As31 Cs6 151.11(7) . .
Zn3 As31 Cs6 101.45(6) . .
Cs16 As31 Cs6 96.32(4) 3_665 .
As55 As31 Cs8 166.03(7) 2_655 .
As40 As31 Cs8 69.79(5) . .
Zn3 As31 Cs8 76.48(6) . .
Cs16 As31 Cs8 111.85(4) 3_665 .
Cs6 As31 Cs8 82.41(3) . .
As30 As32 As28 104.88(8) . .
As30 As32 As36 103.20(7) . .
As28 As32 As36 60.16(6) . .
As30 As32 Cs9 68.43(5) . .
As28 As32 Cs9 168.09(7) . .
As36 As32 Cs9 130.07(7) . .
As30 As32 Cs14 139.50(7) . 2_645
As28 As32 Cs14 93.98(6) . 2_645
As36 As32 Cs14 117.24(7) . 2_645
Cs9 As32 Cs14 86.01(4) . 2_645
As30 As32 Cs11 127.84(6) . .
As28 As32 Cs11 109.70(6) . .
As36 As32 Cs11 64.80(5) . .
Cs9 As32 Cs11 81.85(3) . .
Cs14 As32 Cs11 75.38(3) 2_645 .
As41 As33 As39 103.80(7) . .
As41 As33 As34 102.83(7) . .
As39 As33 As34 59.58(6) . .
As41 As33 Cs13 80.09(5) . 2_645
As39 As33 Cs13 75.62(5) . 2_645
As34 As33 Cs13 134.65(6) . 2_645
As41 As33 Cs8 63.64(5) . .
As39 As33 Cs8 165.12(7) . .
As34 As33 Cs8 128.75(6) . .
Cs13 As33 Cs8 93.61(4) 2_645 .
As41 As33 Cs6 125.24(6) . .
As39 As33 Cs6 114.26(6) . .
As34 As33 Cs6 68.32(5) . .
Cs13 As33 Cs6 145.24(4) 2_645 .
Cs8 As33 Cs6 80.45(3) . .
As52 As34 As39 103.91(7) 2_655 .
As52 As34 As33 104.07(7) 2_655 .
As39 As34 As33 59.78(6) . .
As52 As34 Cs6 125.67(6) 2_655 .
As39 As34 Cs6 118.89(6) . .
As33 As34 Cs6 74.17(5) . .
As52 As34 Cs7 144.94(7) 2_655 .
As39 As34 Cs7 59.60(5) . .
As33 As34 Cs7 93.66(5) . .
Cs6 As34 Cs7 88.00(3) . .
As52 As34 Cs12 63.13(5) 2_655 2_655
As39 As34 Cs12 72.15(5) . 2_655
As33 As34 Cs12 125.67(6) . 2_655
Cs6 As34 Cs12 158.08(4) . 2_655
Cs7 As34 Cs12 81.92(3) . 2_655
As36 As35 As27 98.43(7) . .
As36 As35 Zn4 92.05(7) . 2_655
As27 As35 Zn4 80.34(6) . 2_655
As36 As35 Cs7 86.79(6) . .
As27 As35 Cs7 82.40(5) . .
Zn4 As35 Cs7 162.34(6) 2_655 .
As36 As35 Cs12 112.52(6) . 2_655
As27 As35 Cs12 148.24(7) . 2_655
Zn4 As35 Cs12 104.62(6) 2_655 2_655
Cs7 As35 Cs12 92.05(4) . 2_655
As36 As35 Cs15 151.16(6) . 2_655
As27 As35 Cs15 56.98(5) . 2_655
Zn4 As35 Cs15 70.58(5) 2_655 2_655
Cs7 As35 Cs15 102.82(4) . 2_655
Cs12 As35 Cs15 94.47(4) 2_655 2_655
As35 As36 As28 106.51(7) . .
As35 As36 As32 102.53(7) . .
As28 As36 As32 58.73(6) . .
As35 As36 Cs11 125.01(7) . .
As28 As36 Cs11 119.26(7) . .
As32 As36 Cs11 79.11(5) . .
As35 As36 Cs10 109.70(6) . .
As28 As36 Cs10 111.49(6) . .
As32 As36 Cs10 147.73(7) . .
Cs11 As36 Cs10 81.26(3) . .
As35 As36 Cs7 59.34(5) . .
As28 As36 Cs7 74.30(5) . .
As32 As36 Cs7 122.45(6) . .
Cs11 As36 Cs7 157.91(4) . .
Cs10 As36 Cs7 77.29(3) . .
As38 As37 As40 98.82(7) 4_575 .
As38 As37 Cs16 78.59(5) 4_575 3_665
As40 As37 Cs16 89.90(6) . 3_665
As38 As37 Cs9 75.40(5) 4_575 4_575
As40 As37 Cs9 161.35(7) . 4_575
Cs16 As37 Cs9 105.95(4) 3_665 4_575
As38 As37 Cs14 170.61(7) 4_575 3_665
As40 As37 Cs14 88.07(6) . 3_665
Cs16 As37 Cs14 95.15(4) 3_665 3_665
Cs9 As37 Cs14 99.94(4) 4_575 3_665
As38 As37 Cs11 102.63(6) 4_575 2_655
As40 As37 Cs11 78.42(5) . 2_655
Cs16 As37 Cs11 168.32(5) 3_665 2_655
Cs9 As37 Cs11 85.50(4) 4_575 2_655
Cs14 As37 Cs11 84.92(3) 3_665 2_655
As37 As38 As51 107.56(8) 4_576 3_666
As37 As38 As55 108.14(8) 4_576 3_666
As51 As38 As55 61.27(6) 3_666 3_666
As37 As38 Cs8 146.22(7) 4_576 4_566
As51 As38 Cs8 105.88(6) 3_666 4_566
As55 As38 Cs8 91.99(6) 3_666 4_566
As37 As38 Cs9 67.80(5) 4_576 .
As51 As38 Cs9 130.61(7) 3_666 .
As55 As38 Cs9 167.87(7) 3_666 .
Cs8 As38 Cs9 86.80(4) 4_566 .
As37 As38 Cs16 65.18(5) 4_576 2_655
As51 As38 Cs16 126.29(6) 3_666 2_655
As55 As38 Cs16 70.80(5) 3_666 2_655
Cs8 As38 Cs16 98.23(4) 4_566 2_655
Cs9 As38 Cs16 97.41(4) . 2_655
As44 As39 As34 109.33(7) . .
As44 As39 As33 106.73(7) . .
As34 As39 As33 60.64(6) . .
As44 As39 Cs7 144.22(7) . .
As34 As39 Cs7 84.15(5) . .
As33 As39 Cs7 108.69(6) . .
As44 As39 Cs10 68.51(5) . .
As34 As39 Cs10 159.25(7) . .
As33 As39 Cs10 140.10(7) . .
Cs7 As39 Cs10 87.15(4) . .
As44 As39 Cs13 78.43(5) . 2_645
As34 As39 Cs13 127.94(6) . 2_645
As33 As39 Cs13 67.77(5) . 2_645
Cs7 As39 Cs13 119.97(4) . 2_645
Cs10 As39 Cs13 72.58(3) . 2_645
As44 As39 Cs12 64.71(5) . 2_655
As34 As39 Cs12 73.62(5) . 2_655
As33 As39 Cs12 127.69(6) . 2_655
Cs7 As39 Cs12 89.32(4) . 2_655
Cs10 As39 Cs12 87.50(4) . 2_655
Cs13 As39 Cs12 142.58(4) 2_645 2_655
As37 As40 As50 101.18(7) . 2_655
As37 As40 As31 106.40(7) . .
As50 As40 As31 93.19(7) 2_655 .
As37 As40 Cs8 147.73(7) . .
As50 As40 Cs8 111.05(6) 2_655 .
As31 As40 Cs8 73.97(5) . .
As37 As40 Cs11 68.63(5) . 2_655
As50 As40 Cs11 59.30(5) 2_655 2_655
As31 As40 Cs11 148.65(6) . 2_655
Cs8 As40 Cs11 127.38(4) . 2_655
As37 As40 Cs14 58.60(5) . 3_665
As50 As40 Cs14 134.46(6) 2_655 3_665
As31 As40 Cs14 130.27(6) . 3_665
Cs8 As40 Cs14 95.77(4) . 3_665
Cs11 As40 Cs14 75.15(3) 2_655 3_665
As37 As40 Cs16 56.90(5) . 3_665
As50 As40 Cs16 128.65(6) 2_655 3_665
As31 As40 Cs16 58.38(5) . 3_665
Cs8 As40 Cs16 101.26(4) . 3_665
Cs11 As40 Cs16 125.52(4) 2_655 3_665
Cs14 As40 Cs16 77.28(3) 3_665 3_665
As33 As41 As45 100.15(7) . .
As33 As41 Zn3 89.12(7) . .
As45 As41 Zn3 78.85(7) . .
As33 As41 Cs8 79.17(5) . .
As45 As41 Cs8 163.28(7) . .
Zn3 As41 Cs8 84.44(6) . .
As33 As41 Cs12 134.58(6) . .
As45 As41 Cs12 78.13(5) . .
Zn3 As41 Cs12 133.41(6) . .
Cs8 As41 Cs12 114.41(4) . .
As33 As41 Cs13 65.36(5) . 2_645
As45 As41 Cs13 101.34(6) . 2_645
Zn3 As41 Cs13 154.24(6) . 2_645
Cs8 As41 Cs13 93.59(4) . 2_645
Cs12 As41 Cs13 70.51(3) . 2_645
As43 As42 As49 106.31(7) . .
As43 As42 As46 107.67(7) . .
As49 As42 As46 60.84(6) . .
As43 As42 Cs8 125.93(7) . .
As49 As42 Cs8 127.73(7) . .
As46 As42 Cs8 97.80(6) . .
As43 As42 Cs9 62.97(5) . 4_565
As49 As42 Cs9 126.53(6) . 4_565
As46 As42 Cs9 72.77(5) . 4_565
Cs8 As42 Cs9 81.40(4) . 4_565
As42 As43 As48 98.77(7) . .
As42 As43 Cs9 82.38(6) . 4_565
As48 As43 Cs9 90.68(6) . 4_565
As42 As43 Cs11 87.50(6) . 2_655
As48 As43 Cs11 97.03(6) . 2_655
Cs9 As43 Cs11 168.12(5) 4_565 2_655
As42 As43 Cs14 108.70(6) . 3_665
As48 As43 Cs14 152.40(7) . 3_665
Cs9 As43 Cs14 90.34(4) 4_565 3_665
Cs11 As43 Cs14 87.01(4) 2_655 3_665
As42 As43 Cs11 166.70(7) . 4_565
As48 As43 Cs11 71.35(5) . 4_565
Cs9 As43 Cs11 88.75(4) 4_565 4_565
Cs11 As43 Cs11 102.26(4) 2_655 4_565
Cs14 As43 Cs11 81.10(3) 3_665 4_565
As39 As44 As45 97.94(7) . .
As39 As44 Cs10 75.19(5) . .
As45 As44 Cs10 170.57(7) . .
As39 As44 Cs12 81.44(6) . 2_655
As45 As44 Cs12 90.08(6) . 2_655
Cs10 As44 Cs12 95.18(4) . 2_655
As39 As44 Cs13 151.23(7) . .
As45 As44 Cs13 67.79(5) . .
Cs10 As44 Cs13 121.22(4) . .
Cs12 As44 Cs13 74.02(3) 2_655 .
As39 As44 Cs13 68.54(5) . 2_645
As45 As44 Cs13 100.08(6) . 2_645
Cs10 As44 Cs13 71.55(3) . 2_645
Cs12 As44 Cs13 149.28(4) 2_655 2_645
Cs13 As44 Cs13 136.64(4) . 2_645
As44 As45 As41 102.32(7) . .
As44 As45 As52 104.84(7) . 2_655
As41 As45 As52 95.99(7) . 2_655
As44 As45 Cs13 76.58(5) . .
As41 As45 Cs13 153.94(6) . .
As52 As45 Cs13 109.56(6) 2_655 .
As44 As45 Cs10 149.01(6) . 2_655
As41 As45 Cs10 98.62(5) . 2_655
As52 As45 Cs10 95.33(5) 2_655 2_655
Cs13 As45 Cs10 74.58(3) . 2_655
As44 As45 Cs12 89.43(5) . .
As41 As45 Cs12 67.64(5) . .
As52 As45 Cs12 160.56(6) 2_655 .
Cs13 As45 Cs12 86.30(3) . .
Cs10 As45 Cs12 77.68(3) 2_655 .
As47 As46 As42 104.89(7) . .
As47 As46 As49 103.18(7) . .
As42 As46 As49 59.27(6) . .
As47 As46 Cs12 133.31(6) . .
As42 As46 Cs12 109.90(6) . .
As49 As46 Cs12 70.88(5) . .
As47 As46 Cs9 63.91(5) . 4_565
As42 As46 Cs9 72.31(5) . 4_565
As49 As46 Cs9 124.81(6) . 4_565
Cs12 As46 Cs9 157.09(4) . 4_565
As46 As47 As48 99.87(7) . .
As46 As47 Zn4 87.97(7) . .
As48 As47 Zn4 81.95(7) . .
As46 As47 Cs9 81.33(5) . 4_565
As48 As47 Cs9 88.60(5) . 4_565
Zn4 As47 Cs9 164.32(7) . 4_565
As46 As47 Cs9 169.30(7) . 2_645
As48 As47 Cs9 75.86(5) . 2_645
Zn4 As47 Cs9 81.74(5) . 2_645
Cs9 As47 Cs9 108.12(4) 4_565 2_645
As46 As47 Cs11 98.96(6) . 2_645
As48 As47 Cs11 159.59(7) . 2_645
Zn4 As47 Cs11 106.56(6) . 2_645
Cs9 As47 Cs11 86.51(3) 4_565 2_645
Cs9 As47 Cs11 86.86(3) 2_645 2_645
As43 As48 As53 102.87(7) . .
As43 As48 As47 104.52(7) . .
As53 As48 As47 94.88(7) . .
As43 As48 Cs11 72.50(5) . 4_565
As53 As48 Cs11 139.69(6) . 4_565
As47 As48 Cs11 125.32(6) . 4_565
As43 As48 Cs9 144.27(7) . 2_645
As53 As48 Cs9 112.40(6) . 2_645
As47 As48 Cs9 67.86(5) . 2_645
Cs11 As48 Cs9 83.82(3) 4_565 2_645
As43 As48 Cs14 114.91(6) . .
As53 As48 Cs14 63.89(5) . .
As47 As48 Cs14 138.11(6) . .
Cs11 As48 Cs14 81.49(3) 4_565 .
Cs9 As48 Cs14 86.63(3) 2_645 .
As53 As49 As42 105.19(7) . .
As53 As49 As46 103.02(7) . .
As42 As49 As46 59.89(6) . .
As53 As49 Cs10 107.74(6) . 2_655
As42 As49 Cs10 116.40(6) . 2_655
As46 As49 Cs10 148.53(6) . 2_655
As53 As49 Cs12 132.75(7) . .
As42 As49 Cs12 111.16(6) . .
As46 As49 Cs12 72.14(5) . .
Cs10 As49 Cs12 82.11(3) 2_655 .
As51 As50 As40 101.49(7) . 2_645
As51 As50 Zn3 92.32(7) . 2_645
As40 As50 Zn3 80.88(7) 2_645 2_645
As51 As50 Cs10 107.01(7) . .
As40 As50 Cs10 151.16(7) 2_645 .
Zn3 As50 Cs10 93.49(6) 2_645 .
As51 As50 Cs11 106.19(6) . .
As40 As50 Cs11 85.96(6) 2_645 .
Zn3 As50 Cs11 159.13(8) 2_645 .
Cs10 As50 Cs11 90.26(4) . .
As50 As51 As38 103.11(7) . 3_666
As50 As51 As55 102.20(7) . .
As38 As51 As55 60.28(6) 3_666 .
As50 As51 Cs13 125.33(7) . .
As38 As51 Cs13 115.48(7) 3_666 .
As55 As51 Cs13 69.20(5) . .
As50 As51 Cs12 118.39(7) . 2_655
As38 As51 Cs12 123.42(6) 3_666 2_655
As55 As51 Cs12 134.09(6) . 2_655
Cs13 As51 Cs12 70.13(3) . 2_655
As34 As52 As45 99.67(7) 2_645 2_645
As34 As52 Zn3 89.14(7) 2_645 2_645
As45 As52 Zn3 79.83(7) 2_645 2_645
As34 As52 Cs12 82.74(5) 2_645 .
As45 As52 Cs12 89.93(5) 2_645 .
Zn3 As52 Cs12 165.72(7) 2_645 .
As34 As52 Cs13 106.71(6) 2_645 .
As45 As52 Cs13 153.59(6) 2_645 .
Zn3 As52 Cs13 101.39(6) 2_645 .
Cs12 As52 Cs13 92.21(4) . .
As49 As53 As48 99.95(7) . .
As49 As53 Zn4 87.80(7) . .
As48 As53 Zn4 80.52(7) . .
As49 As53 Cs15 95.04(6) . .
As48 As53 Cs15 155.81(7) . .
Zn4 As53 Cs15 81.21(5) . .
As49 As53 Cs14 159.88(7) . .
As48 As53 Cs14 80.96(5) . .
Zn4 As53 Cs14 112.06(6) . .
Cs15 As53 Cs14 91.40(4) . .
As49 As53 Cs11 82.33(6) . 2_655
As48 As53 Cs11 87.67(5) . 2_655
Zn4 As53 Cs11 163.08(6) . 2_655
Cs15 As53 Cs11 113.22(4) . 2_655
Cs14 As53 Cs11 77.61(3) . 2_655
As26 As54 As29 98.11(7) 2_645 2_655
As26 As54 Cs15 88.84(6) 2_645 .
As29 As54 Cs15 85.26(5) 2_655 .
As26 As54 Cs10 169.72(7) 2_645 2_655
As29 As54 Cs10 74.29(5) 2_655 2_655
Cs15 As54 Cs10 83.70(4) . 2_655
As26 As54 Cs12 103.79(6) 2_645 .
As29 As54 Cs12 154.95(7) 2_655 .
Cs15 As54 Cs12 106.99(4) . .
Cs10 As54 Cs12 85.20(4) 2_655 .
As26 As54 Cs13 111.13(6) 2_645 .
As29 As54 Cs13 72.80(5) 2_655 .
Cs15 As54 Cs13 151.85(5) . .
Cs10 As54 Cs13 73.68(3) 2_655 .
Cs12 As54 Cs13 87.90(3) . .
As31 As55 As38 104.97(7) 2_645 3_666
As31 As55 As51 102.58(8) 2_645 .
As38 As55 As51 58.45(6) 3_666 .
As31 As55 Cs13 123.67(7) 2_645 .
As38 As55 Cs13 116.79(6) 3_666 .
As51 As55 Cs13 72.59(5) . .
As31 As55 Cs16 67.07(5) 2_645 4_566
As38 As55 Cs16 71.81(5) 3_666 4_566
As51 As55 Cs16 124.75(6) . 4_566
Cs13 As55 Cs16 159.45(5) . 4_566
As13 As56 As17 102.59(7) 2_645 2_645
As13 As56 As14 105.05(8) 2_645 2_655
As17 As56 As14 96.01(7) 2_645 2_655
As13 As56 Cs14 156.06(7) 2_645 .
As17 As56 Cs14 86.79(6) 2_645 .
As14 As56 Cs14 95.64(6) 2_655 .
As13 As56 Cs15 71.71(5) 2_645 .
As17 As56 Cs15 150.55(7) 2_645 .
As14 As56 Cs15 113.42(6) 2_655 .
Cs14 As56 Cs15 89.23(4) . .

loop_
_geom_bond_atom_site_label_1
_geom_bond_atom_site_label_2
_geom_bond_distance
_geom_bond_site_symmetry_2
Cs1 As8 3.7527(18) 2_545
Cs1 As18 3.8351(17) 2
Cs1 As10 3.8564(17) 2
Cs1 As16 3.8616(17) .
Cs1 As5 3.8701(17) 3_565
Cs1 As4 3.9013(17) 1_565
Cs1 As22 4.0286(18) .
Cs1 As7 4.1448(19) 2_545
Cs1 As8 4.167(2) 4_575
Cs1 As12 4.1983(17) .
Cs1 Cs3 4.7837(13) .
Cs2 As6 3.6719(17) 2_545
Cs2 As20 3.7447(16) .
Cs2 As21 3.7569(17) .
Cs2 As13 3.7602(18) 1_545
Cs2 As14 3.8261(18) .
Cs2 As1 3.9436(18) .
Cs2 As2 4.0504(18) 1_545
Cs2 As3 4.0504(18) .
Cs2 As9 4.1398(18) .
Cs2 Cs15 4.8791(13) 2_645
Cs2 Cs5 4.9143(13) 2_545
Cs3 As13 3.5388(16) .
Cs3 As21 3.5598(17) .
Cs3 As10 3.5887(16) 2
Cs3 As3 3.6975(16) 2
Cs3 As9 3.7022(17) .
Cs3 As16 3.7577(17) .
Cs3 As27 3.9847(16) .
Cs3 As6 4.0559(18) 2_545
Cs3 Cs7 4.8110(12) .
Cs3 Cs5 4.9305(13) .
Cs4 As18 3.6267(17) .
Cs4 As24 3.6421(17) .
Cs4 As8 3.6886(18) .
Cs4 As4 3.7124(17) 2
Cs4 As15 3.7317(17) .
Cs4 As4 3.7835(17) 4_566
Cs4 As5 3.8529(18) 4_566
Cs4 As22 4.0156(19) 4_576
Cs4 Zn1 4.0208(18) 4_566
Cs4 As5 4.2398(18) 2
Cs4 Cs16 4.7767(13) 2_655
Cs5 As30 3.6354(16) .
Cs5 As2 3.8130(17) 2_545
Cs5 As11 3.8344(17) .
Cs5 As13 3.8400(18) .
Cs5 As21 3.8475(17) .
Cs5 As23 3.8764(18) .
Cs5 As17 3.8968(18) .
Cs5 As14 3.9081(17) .
Cs5 As3 4.0843(17) 2
Cs5 As27 4.1350(16) .
Cs5 As6 4.3499(18) .
Cs5 Cs2 4.9143(13) 2
Cs6 As18 3.6406(17) 4_565
Cs6 As12 3.6865(16) .
Cs6 As31 3.7055(16) .
Cs6 As8 3.7491(17) 4_575
Cs6 As34 3.8096(17) .
Cs6 As22 3.8494(17) .
Cs6 As33 3.9443(17) .
Cs6 As19 4.2217(18) 4_565
Cs7 As39 3.6035(17) .
Cs7 As21 3.6258(17) .
Cs7 As26 3.6329(17) .
Cs7 As29 3.6573(16) .
Cs7 As35 3.6823(17) .
Cs7 As12 3.6938(17) .
Cs7 As20 3.7779(17) .
Cs7 Zn1 4.0264(18) .
Cs7 As9 4.0687(17) .
Cs7 As27 4.1430(17) .
Cs7 As34 4.1560(17) .
Cs7 As36 4.2738(18) .
Cs8 As41 3.5536(17) .
Cs8 As25 3.5616(18) 4_565
Cs8 As38 3.6255(18) 4_565
Cs8 As18 3.6354(16) 4_565
Cs8 As42 3.6906(17) .
Cs8 As40 3.8797(17) .
Cs8 As33 3.8954(18) .
Cs8 As31 3.9734(18) .
Cs8 As23 4.1222(18) 4_565
Cs8 As19 4.1701(17) 4_565
Cs8 Zn3 4.194(2) .
Cs8 As15 4.2251(18) 4_565
Cs9 As37 3.6378(17) 4_576
Cs9 As43 3.7049(18) 4_566
Cs9 As30 3.7212(18) .
Cs9 As47 3.7547(17) 4_566
Cs9 As38 3.8022(17) .
Cs9 As47 3.8162(17) 2_655
Cs9 As32 3.8671(19) .
Cs9 As48 3.9952(17) 2_655
Cs9 As42 4.1224(19) 4_566
Cs9 As46 4.1328(18) 4_566
Cs9 Zn4 4.2574(19) 2_655
Cs10 As50 3.4986(17) .
Cs10 As54 3.6960(18) 2_645
Cs10 As44 3.7006(17) .
Cs10 As29 3.8105(16) .
Cs10 As49 3.8134(17) 2_645
Cs10 As39 3.8450(18) .
Cs10 As45 3.9027(16) 2_645
Cs10 As36 3.9417(18) .
Cs10 Zn3 4.4434(19) 2_645
Cs10 Cs13 4.6577(13) 2_645
Cs10 Cs15 4.9069(13) 2_645
Cs11 As50 3.6665(17) .
Cs11 As43 3.7790(18) 2_645
Cs11 As48 3.8201(17) 4_566
Cs11 As43 3.8455(18) 4_566
Cs11 As36 3.8577(18) .
Cs11 As47 3.8652(17) 2_655
Cs11 As37 4.0431(17) 2_645
Cs11 As53 4.1322(17) 2_645
Cs11 As32 4.1866(18) .
Cs11 As40 4.2533(17) 2_645
Cs11 Cs14 4.9670(13) 2_645
Cs12 As52 3.7893(18) .
Cs12 As54 3.8147(17) .
Cs12 As44 3.8227(18) 2_645
Cs12 As49 3.9275(18) .
Cs12 As35 3.9384(17) 2_645
Cs12 As46 3.9564(18) .
Cs12 As41 3.9664(17) .
Cs12 As39 4.1805(18) 2_645
Cs12 As45 4.1971(17) .
Cs12 As34 4.2137(18) 2_645
Cs12 As51 4.2695(18) 2_645
Cs12 Cs13 4.6960(13) 2_645
Cs13 As24 3.7232(16) 3_666
Cs13 As45 3.7837(17) .
Cs13 As52 3.7968(17) .
Cs13 As55 3.8071(18) .
Cs13 As33 3.8425(18) 2_655
Cs13 As51 3.8860(18) .
Cs13 As44 3.9754(17) .
Cs13 As39 4.0211(18) 2_655
Cs13 As29 4.0471(16) 2_655
Cs13 As54 4.0575(17) .
Cs13 As41 4.1645(17) 2_655
Cs13 As44 4.2328(18) 2_655
Cs14 As37 3.6690(17) 3_665
Cs14 As25 3.7150(17) 2_655
Cs14 As53 3.7810(17) .
Cs14 As43 3.7942(17) 3_665
Cs14 As56 3.7942(17) .
Cs14 As32 3.9301(18) 2_655
Cs14 As48 4.1585(17) .
Cs14 Zn2 4.1756(19) 2_655
Cs14 As40 4.2960(18) 3_665
Cs14 Cs11 4.9667(13) 2_655
Cs15 As27 3.5583(16) 2_645
Cs15 As28 3.6435(18) 2_655
Cs15 As54 3.6584(17) .
Cs15 As53 3.6730(17) .
Cs15 As20 3.6918(16) 2_655
Cs15 As13 3.7973(17) 2_645
Cs15 As56 3.8019(17) .
Cs15 Zn4 4.1615(19) .
Cs15 As29 4.1887(16) 2_655
Cs15 As35 4.2403(18) 2_645
Cs15 As16 4.2741(18) 2_645
Cs15 As26 4.3137(18) 2_645
Cs16 As17 3.5382(17) 2_645
Cs16 As37 3.6132(17) 3_665
Cs16 As15 3.6360(18) 2_645
Cs16 As7 3.6533(17) 2_645
Cs16 As19 3.6743(17) 2_655
Cs16 As31 3.6776(17) 3_665
Cs16 As55 3.8792(18) 4_565
Cs16 As38 3.9025(18) 2_645
Cs16 As40 4.3133(17) 3_665
Cs16 Zn2 4.320(2) 2_655
Cs16 As23 4.3589(19) 2_645
Cs16 Cs4 4.7766(13) 2_645
Zn1 As4 2.534(2) .
Zn1 As20 2.560(2) .
Zn1 As24 2.560(2) 4_565
Zn1 As12 2.590(2) .
Zn1 Cs4 4.0209(18) 4_565
Zn2 As14 2.529(2) .
Zn2 As10 2.546(2) .
Zn2 As25 2.568(2) .
Zn2 As17 2.598(2) 1_545
Zn2 Cs14 4.1755(19) 2_645
Zn2 Cs16 4.320(2) 2_645
Zn3 As52 2.520(2) 2_655
Zn3 As50 2.535(2) 2_655
Zn3 As31 2.561(2) .
Zn3 As41 2.598(2) .
Zn3 Cs10 4.4434(19) 2_655
Zn4 As47 2.514(2) .
Zn4 As30 2.546(2) 2_645
Zn4 As35 2.561(2) 2_645
Zn4 As53 2.596(2) .
Zn4 Cs9 4.2576(19) 2_645
As1 As4 2.381(2) .
As1 As7 2.479(2) 2_545
As1 As9 2.498(2) .
As2 As13 2.366(2) .
As2 As3 2.479(2) 1_565
As2 As6 2.486(2) .
As2 Cs5 3.8130(17) 2
As2 Cs2 4.0503(18) 1_565
As3 As14 2.384(2) .
As3 As2 2.479(2) 1_545
As3 As6 2.486(2) 1_545
As3 Cs3 3.6976(16) 2_545
As3 Cs5 4.0842(17) 2_545
As4 As5 2.441(2) .
As4 Cs4 3.7125(17) 2_545
As4 Cs4 3.7835(17) 4_565
As4 Cs1 3.9013(17) 1_545
As5 As8 2.379(2) 2_545
As5 As12 2.425(2) .
As5 Cs4 3.8529(18) 4_565
As5 Cs1 3.8702(17) 3_565
As5 Cs4 4.2397(18) 2_545
As6 As17 2.383(2) .
As6 As3 2.486(2) 1_565
As6 Cs2 3.6719(17) 2
As6 Cs3 4.0559(17) 2
As7 As8 2.363(3) .
As7 As9 2.463(2) 2
As7 As1 2.479(2) 2
As7 Cs16 3.6533(17) 2_655
As7 Cs1 4.1449(19) 2
As8 As5 2.379(2) 2
As8 Cs6 3.7490(17) 4_576
As8 Cs1 3.7527(18) 2
As8 Cs1 4.167(2) 4_576
As9 As12 2.373(2) .
As9 As7 2.463(2) 2_545
As10 As11 2.378(2) .
As10 As19 2.423(2) .
As10 Cs3 3.5886(16) 2_545
As10 Cs1 3.8565(17) 2_545
As11 As15 2.450(2) .
As11 As23 2.521(2) .
As13 As56 2.372(2) 2_655
As13 Cs2 3.7601(18) 1_565
As13 Cs15 3.7972(17) 2_655
As14 As56 2.429(2) 2_645
As15 As18 2.355(2) .
As15 As23 2.487(2) .
As15 Cs16 3.6361(18) 2_655
As15 Cs8 4.2251(18) 4_566
As16 As20 2.368(2) 1_565
As16 As26 2.489(2) .
As16 As22 2.503(2) .
As16 Cs15 4.2741(18) 2_655
As17 As56 2.415(2) 2_655
As17 Zn2 2.598(2) 1_565
As17 Cs16 3.5381(17) 2_655
As18 As19 2.367(2) .
As18 Cs8 3.6353(16) 4_566
As18 Cs6 3.6405(17) 4_566
As18 Cs1 3.8350(17) 2_545
As19 As25 2.452(2) .
As19 Cs16 3.6743(17) 2_645
As19 Cs8 4.1702(17) 4_566
As19 Cs6 4.2219(18) 4_566
As20 As16 2.368(2) 1_545
As20 As29 2.4395(19) .
As20 Cs15 3.6919(16) 2_645
As21 As28 2.353(2) .
As21 As27 2.364(2) .
As22 As24 2.386(2) 4_575
As22 As26 2.453(2) .
As22 Cs4 4.0155(18) 4_575
As23 As25 2.377(2) .
As23 Cs8 4.1223(18) 4_566
As23 Cs16 4.3589(19) 2_655
As24 As22 2.386(2) 4_576
As24 As29 2.425(2) 4_566
As24 Zn1 2.560(2) 4_566
As24 Cs13 3.7230(16) 3_666
As25 Cs8 3.5617(18) 4_566
As25 Cs14 3.7148(17) 2_645
As26 As54 2.361(2) 2_655
As26 Cs15 4.3138(18) 2_655
As27 As30 2.428(2) .
As27 As35 2.4475(19) .
As27 Cs15 3.5582(16) 2_655
As28 As32 2.452(2) .
As28 As36 2.488(2) .
As28 Cs15 3.6434(18) 2_645
As29 As54 2.365(2) 2_645
As29 As24 2.425(2) 4_565
As29 Cs13 4.0469(16) 2_645
As29 Cs15 4.1888(16) 2_645
As30 As32 2.378(2) .
As30 Zn4 2.546(2) 2_655
As31 As55 2.384(2) 2_655
As31 As40 2.444(2) .
As31 Cs16 3.6775(17) 3_665
As32 As36 2.512(2) .
As32 Cs14 3.9303(18) 2_645
As33 As41 2.397(2) .
As33 As39 2.475(2) .
As33 As34 2.497(2) .
As33 Cs13 3.8425(18) 2_645
As34 As52 2.383(2) 2_655
As34 As39 2.470(2) .
As34 Cs12 4.2136(18) 2_655
As35 As36 2.385(2) .
As35 Zn4 2.561(2) 2_655
As35 Cs12 3.9384(17) 2_655
As35 Cs15 4.2404(18) 2_655
As37 As38 2.353(2) 4_575
As37 As40 2.362(2) .
As37 Cs16 3.6132(17) 3_665
As37 Cs9 3.6378(17) 4_575
As37 Cs14 3.6688(17) 3_665
As37 Cs11 4.0431(17) 2_655
As38 As37 2.353(2) 4_576
As38 As51 2.448(2) 3_666
As38 As55 2.495(2) 3_666
As38 Cs8 3.6255(18) 4_566
As38 Cs16 3.9024(18) 2_655
As39 As44 2.355(2) .
As39 Cs13 4.0210(18) 2_645
As39 Cs12 4.1805(18) 2_655
As40 As50 2.430(2) 2_655
As40 Cs11 4.2534(17) 2_655
As40 Cs14 4.2957(18) 3_665
As40 Cs16 4.3132(17) 3_665
As41 As45 2.413(2) .
As41 Cs13 4.1646(17) 2_645
As42 As43 2.365(2) .
As42 As49 2.462(2) .
As42 As46 2.477(2) .
As42 Cs9 4.1222(19) 4_565
As43 As48 2.378(2) .
As43 Cs9 3.7049(18) 4_565
As43 Cs11 3.7790(18) 2_655
As43 Cs14 3.7942(17) 3_665
As43 Cs11 3.8453(18) 4_565
As44 As45 2.381(2) .
As44 Cs12 3.8226(18) 2_655
As44 Cs13 4.2328(18) 2_645
As45 As52 2.443(2) 2_655
As45 Cs10 3.9027(16) 2_655
As46 As47 2.383(2) .
As46 As49 2.501(2) .
As46 Cs9 4.1327(18) 4_565
As47 As48 2.438(2) .
As47 Cs9 3.7546(17) 4_565
As47 Cs9 3.8162(17) 2_645
As47 Cs11 3.8652(17) 2_645
As48 As53 2.424(2) .
As48 Cs11 3.8201(17) 4_565
As48 Cs9 3.9952(17) 2_645
As49 As53 2.382(2) .
As49 Cs10 3.8134(17) 2_655
As50 As51 2.374(2) .
As50 As40 2.430(2) 2_645
As50 Zn3 2.535(2) 2_645
As51 As38 2.448(2) 3_666
As51 As55 2.519(2) .
As51 Cs12 4.2695(18) 2_655
As52 As34 2.383(2) 2_645
As52 As45 2.443(2) 2_645
As52 Zn3 2.520(2) 2_645
As53 Cs11 4.1322(17) 2_655
As54 As26 2.361(2) 2_645
As54 As29 2.365(2) 2_655
As54 Cs10 3.6960(18) 2_655
As55 As31 2.384(2) 2_645
As55 As38 2.495(2) 3_666
As55 Cs16 3.8792(18) 4_566
As56 As13 2.372(2) 2_645
As56 As17 2.415(2) 2_645
As56 As14 2.429(2) 2_655
